data_7134642
loop_
_publ_author_name
'Chen, Yiwen'
'Pang, Ziyuan'
'Li, Gege'
'Yang, Xiaobo'
'Yan, Wenliang'
'Li, Qifeng'
'Dong, Xuan'
'Ma, Xiaoli'
'Yang, Zhi'

_publ_section_title
;
 Alkylaluminium-catalyzed regioselective hydrophosphinylation of
 \a,\b-unsaturated ketones into \g-ketophosphine oxides
;
_journal_issue 53
_journal_name_full 'Chemical Communications'
_journal_page_first 9666
_journal_page_last 9669
_journal_paper_doi 10.1039/D5CC01440A
_journal_volume 61
_journal_year 2025
_chemical_absolute_configuration unk
_chemical_formula_moiety '2(C25 H27 O2 P)'
_chemical_formula_sum 'C50 H54 O4 P2'
_chemical_formula_weight 780.87
_chemical_name_systematic P21
_space_group_crystal_system monoclinic
_space_group_IT_number 4
_space_group_name_Hall 'P 2yb'
_space_group_name_H-M_alt 'P 1 21 1'
_atom_sites_solution_hydrogens mixed
_atom_sites_solution_primary dual
_audit_creation_date 2025-02-17
_audit_creation_method
;
Olex2 1.5
(compiled 2022.04.07 svn.rca3783a0 for OlexSys, GUI svn.r6498)
;
_audit_update_record
;
2025-02-23 deposited with the CCDC.	2025-05-27 downloaded from the CCDC.
;
_cell_angle_alpha 90
_cell_angle_beta 91.347(6)
_cell_angle_gamma 90
_cell_formula_units_Z 2
_cell_length_a 5.7275(3)
_cell_length_b 20.7047(12)
_cell_length_c 17.3578(11)
_cell_measurement_reflns_used 5969
_cell_measurement_temperature 293(2)
_cell_measurement_theta_max 31.0240
_cell_measurement_theta_min 3.5450
_cell_volume 2057.8(2)
_computing_molecular_graphics 'Olex2 1.5 (Dolomanov et al., 2009)'
_computing_publication_material 'Olex2 1.5 (Dolomanov et al., 2009)'
_computing_structure_refinement 'SHELXL 2018/3 (Sheldrick, 2015)'
_computing_structure_solution 'SHELXT 2018/2 (Sheldrick, 2018)'
_diffrn_ambient_temperature 293(2)
_diffrn_measured_fraction_theta_full 0.998
_diffrn_measured_fraction_theta_max 0.998
_diffrn_measurement_device_type 'multiwire proportional'
_diffrn_measurement_method 'phi and omega scans'
_diffrn_radiation_monochromator graphite
_diffrn_radiation_type MoK\a
_diffrn_radiation_wavelength 0.71073
_diffrn_reflns_av_R_equivalents 0.0483
_diffrn_reflns_av_unetI/netI 0.0718
_diffrn_reflns_Laue_measured_fraction_full 0.998
_diffrn_reflns_Laue_measured_fraction_max 0.998
_diffrn_reflns_limit_h_max 6
_diffrn_reflns_limit_h_min -6
_diffrn_reflns_limit_k_max 25
_diffrn_reflns_limit_k_min -25
_diffrn_reflns_limit_l_max 21
_diffrn_reflns_limit_l_min -18
_diffrn_reflns_number 12550
_diffrn_reflns_point_group_measured_fraction_full 0.913
_diffrn_reflns_point_group_measured_fraction_max 0.910
_diffrn_reflns_theta_full 25.242
_diffrn_reflns_theta_max 25.679
_diffrn_reflns_theta_min 3.522
_exptl_absorpt_coefficient_mu 0.151
_exptl_absorpt_correction_type none
_exptl_crystal_colour 'clear light colourless'
_exptl_crystal_colour_lustre clear
_exptl_crystal_colour_modifier light
_exptl_crystal_colour_primary colourless
_exptl_crystal_density_diffrn 1.260
_exptl_crystal_description block
_exptl_crystal_F_000 832
_exptl_crystal_size_max 0.33
_exptl_crystal_size_mid 0.27
_exptl_crystal_size_min 0.16
_refine_diff_density_max 1.308
_refine_diff_density_min -0.720
_refine_diff_density_rms 0.156
_refine_ls_abs_structure_details
;
 Flack x determined using 2271 quotients [(I+)-(I-)]/[(I+)+(I-)]
 (Parsons, Flack and Wagner, Acta Cryst. B69 (2013) 249-259).
;
_refine_ls_abs_structure_Flack 0.37(8)
_refine_ls_extinction_coef 0.013(5)
_refine_ls_extinction_expression Fc^*^=kFc[1+0.001xFc^2^\l^3^/sin(2\q)]^-1/4^
_refine_ls_extinction_method 'SHELXL-2018/3 (Sheldrick 2018)'
_refine_ls_goodness_of_fit_ref 1.107
_refine_ls_hydrogen_treatment constr
_refine_ls_matrix_type full
_refine_ls_number_parameters 984
_refine_ls_number_reflns 7069
_refine_ls_number_restraints 1875
_refine_ls_restrained_S_all 1.000
_refine_ls_R_factor_all 0.1171
_refine_ls_R_factor_gt 0.1083
_refine_ls_shift/su_max 0.000
_refine_ls_shift/su_mean 0.000
_refine_ls_structure_factor_coef Fsqd
_refine_ls_weighting_details 'w=1/[\s^2^(Fo^2^)+(0.1476P)^2^+11.7141P] where P=(Fo^2^+2Fc^2^)/3'
_refine_ls_weighting_scheme calc
_refine_ls_wR_factor_gt 0.2806
_refine_ls_wR_factor_ref 0.2867
_reflns_Friedel_coverage 0.771
_reflns_Friedel_fraction_full 0.822
_reflns_Friedel_fraction_max 0.816
_reflns_number_gt 6217
_reflns_number_total 7069
_reflns_threshold_expression 'I > 2\s(I)'
_cod_data_source_file d5cc01440a2.cif
_cod_data_source_block 11_CCDC1
_cod_depositor_comments 'Adding full bibliography for 7134639--7134642.cif.'
_cod_database_code 7134642
_shelx_shelxl_version_number 2018/3
_shelx_space_group_comment
;
The symmetry employed for this shelxl refinement is uniquely defined
by the following loop, which should always be used as a source of
symmetry information in preference to the above space-group names.
They are only intended as comments.
;
_olex2_refinement_description
;
1. Fixed Uiso
 At 1.2 times of:
  All C(H) groups, All C(H,H) groups
 At 1.5 times of:
  All C(H,H,H) groups
2. Restrained distances
 C50-C47 \\sim C1B-C57
 with sigma of 0.02
 C50-C48 \\sim C1B-C01L
 with sigma of 0.04
 C47-C48 \\sim C57-C01L
 with sigma of 0.02
 C22-C23 \\sim C1X-C62
 with sigma of 0.02
 C46-C48 \\sim C51-C01L
 with sigma of 0.04
 C49-C48 \\sim C1A-C01L
 with sigma of 0.04
 C23-C25 \\sim C62-C63
 with sigma of 0.04
 C21-C23 \\sim C1S-C62
 with sigma of 0.04
 C24-C23 \\sim C1Z-C62
 with sigma of 0.04
 C46-C50 \\sim C51-C1B
 with sigma of 0.04
 C49-C50 \\sim C1A-C1B
 with sigma of 0.04
 C17-C18 \\sim C1T-C1N
 with sigma of 0.02
 P2-C32 \\sim P0-C65
 with sigma of 0.02
 O4-C46 \\sim O7-C51
 with sigma of 0.02
 C1-C3 \\sim C1Q-C1Y
 with sigma of 0.04
 P1-C19 \\sim P3-C1H
 with sigma of 0.04
 C44-C38 \\sim C0-C68
 with sigma of 0.02
 C16-C18 \\sim C1M-C1N
 with sigma of 0.04
 C44-C45 \\sim C0-C67
 with sigma of 0.02
 C35-C36 \\sim C60-C53
 with sigma of 0.02
 C13-C12 \\sim C1I-C1O
 with sigma of 0.02
 C45-C46 \\sim C67-C51
 with sigma of 0.02
 O1-C7 \\sim O5-C1F
 with sigma of 0.04
 C37-C32 \\sim C69-C65
 with sigma of 0.02
 C37-C36 \\sim C69-C53
 with sigma of 0.02
 C13-C9 \\sim C1I-C1J
 with sigma of 0.04
 C38-C39 \\sim C68-C00{
 with sigma of 0.02
 C2-C4 \\sim C1V-C1W
 with sigma of 0.04
 C38-C43 \\sim C68-C52
 with sigma of 0.02
 C35-C34 \\sim C60-C54
 with sigma of 0.02
 C32-C33 \\sim C65-C70
 with sigma of 0.02
 C7-C6 \\sim C1F-C1K
 with sigma of 0.02
 C1-C6 \\sim C1Q-C1K
 with sigma of 0.02
 C10-C11 \\sim C1P-C1U
 with sigma of 0.02
 P2-O3 \\sim P0-O0
 with sigma of 0.02
 C29-C28 \\sim C66-C71
 with sigma of 0.02
 O2-C20 \\sim O6-C1L
 with sigma of 0.04
 C14-C7 \\sim C1D-C1F
 with sigma of 0.04
 C33-C34 \\sim C70-C54
 with sigma of 0.02
 C8-C10 \\sim C1E-C1P
 with sigma of 0.04
 C7-C5 \\sim C1F-C1R
 with sigma of 0.04
 C21-C25 \\sim C1S-C63
 with sigma of 0.04
 P2-C44 \\sim P0-C0
 with sigma of 0.02
 P2-C29 \\sim P0-C66
 with sigma of 0.02
 C8-C9 \\sim C1E-C1J
 with sigma of 0.02
 C15-C14 \\sim C1G-C1D
 with sigma of 0.02
 C26-C27 \\sim C61-C56
 with sigma of 0.02
 C16-C17 \\sim C1M-C1T
 with sigma of 0.02
 C26-C31 \\sim C61-C55
 with sigma of 0.02
 C39-C40 \\sim C00{-C58
 with sigma of 0.02
 C19-C18 \\sim C1H-C1N
 with sigma of 0.02
 C43-C42 \\sim C52-C59
 with sigma of 0.02
 C21-C22 \\sim C1S-C1X
 with sigma of 0.02
 C49-C47 \\sim C1A-C57
 with sigma of 0.02
 C42-C41 \\sim C59-C1C
 with sigma of 0.02
 P1-C13 \\sim P3-C1I
 with sigma of 0.04
 C40-C41 \\sim C58-C1C
 with sigma of 0.02
 P1-C20 \\sim P3-C1L
 with sigma of 0.04
 O1-C14 \\sim O5-C1D
 with sigma of 0.04
 P2-C45 \\sim P0-C67
 with sigma of 0.04
 P2-C37 \\sim P0-C69
 with sigma of 0.04
 C29-C30 \\sim C66-C64
 with sigma of 0.02
 P2-C38 \\sim P0-C68
 with sigma of 0.04
 P2-C33 \\sim P0-C70
 with sigma of 0.04
 C8-C7 \\sim C1E-C1F
 with sigma of 0.04
 P2-C30 \\sim P0-C64
 with sigma of 0.04
 P2-C28 \\sim P0-C71
 with sigma of 0.04
 C7-C1 \\sim C1F-C1Q
 with sigma of 0.04
 C21-C24 \\sim C1S-C1Z
 with sigma of 0.04
 O3-C44 \\sim O0-C0
 with sigma of 0.04
 O3-C32 \\sim O0-C65
 with sigma of 0.04
 C6-C20 \\sim C1K-C1L
 with sigma of 0.04
 O3-C29 \\sim O0-C66
 with sigma of 0.04
 C12-C10 \\sim C1O-C1P
 with sigma of 0.04
 C24-C25 \\sim C1Z-C63
 with sigma of 0.04
 C30-C31 \\sim C64-C55
 with sigma of 0.02
 O4-C45 \\sim O7-C67
 with sigma of 0.04
 C15-C19 \\sim C1G-C1H
 with sigma of 0.04
 C14-C8 \\sim C1D-C1E
 with sigma of 0.04
 C46-C47 \\sim C51-C57
 with sigma of 0.02
 C28-C27 \\sim C71-C56
 with sigma of 0.02
 O2-C21 \\sim O6-C1S
 with sigma of 0.02
 C44-C46 \\sim C0-C51
 with sigma of 0.04
 C15-C16 \\sim C1G-C1M
 with sigma of 0.02
 C44-C39 \\sim C0-C00{
 with sigma of 0.04
 C14-C19 \\sim C1D-C1H
 with sigma of 0.02
 C44-C43 \\sim C0-C52
 with sigma of 0.04
 C8-C13 \\sim C1E-C1I
 with sigma of 0.02
 C7-C20 \\sim C1F-C1L
 with sigma of 0.02
 C35-C37 \\sim C60-C69
 with sigma of 0.04
 C35-C33 \\sim C60-C70
 with sigma of 0.04
 C9-C10 \\sim C1J-C1P
 with sigma of 0.02
 C1-C2 \\sim C1Q-C1V
 with sigma of 0.02
 C45-C38 \\sim C67-C68
 with sigma of 0.04
 C21-C20 \\sim C1S-C1L
 with sigma of 0.02
 C45-C47 \\sim C67-C57
 with sigma of 0.04
 C2-C3 \\sim C1V-C1Y
 with sigma of 0.02
 C6-C5 \\sim C1K-C1R
 with sigma of 0.02
 C37-C33 \\sim C69-C70
 with sigma of 0.04
 C12-C11 \\sim C1O-C1U
 with sigma of 0.02
 C5-C4 \\sim C1R-C1W
 with sigma of 0.02
 C22-C24 \\sim C1X-C1Z
 with sigma of 0.02
 C22-C25 \\sim C1X-C63
 with sigma of 0.02
 C38-C42 \\sim C68-C59
 with sigma of 0.04
 C4-C3 \\sim C1W-C1Y
 with sigma of 0.02
 C38-C40 \\sim C68-C58
 with sigma of 0.04
 P1-C15 \\sim P3-C1G
 with sigma of 0.04
 P1-C9 \\sim P3-C1J
 with sigma of 0.04
 P1-C6 \\sim P3-C1K
 with sigma of 0.04
 C32-C36 \\sim C65-C53
 with sigma of 0.04
 C32-C29 \\sim C65-C66
 with sigma of 0.04
 C32-C34 \\sim C65-C54
 with sigma of 0.04
 O1-C8 \\sim O5-C1E
 with sigma of 0.04
 O2-C22 \\sim O6-C1X
 with sigma of 0.04
 C15-C17 \\sim C1G-C1T
 with sigma of 0.04
 C36-C34 \\sim C53-C54
 with sigma of 0.04
 C29-C27 \\sim C66-C56
 with sigma of 0.04
 C14-C16 \\sim C1D-C1M
 with sigma of 0.04
 C29-C31 \\sim C66-C55
 with sigma of 0.04
 C14-C18 \\sim C1D-C1N
 with sigma of 0.04
 C8-C12 \\sim C1E-C1O
 with sigma of 0.04
 C7-C21 \\sim C1F-C1S
 with sigma of 0.04
 C30-C28 \\sim C64-C71
 with sigma of 0.04
 C30-C26 \\sim C64-C61
 with sigma of 0.04
 C13-C11 \\sim C1I-C1U
 with sigma of 0.04
 C9-C11 \\sim C1J-C1U
 with sigma of 0.04
 C46-C49 \\sim C51-C1A
 with sigma of 0.04
 C19-C17 \\sim C1H-C1T
 with sigma of 0.04
 C1-C5 \\sim C1Q-C1R
 with sigma of 0.04
 C28-C26 \\sim C71-C61
 with sigma of 0.04
 C27-C31 \\sim C56-C55
 with sigma of 0.04
 C2-C6 \\sim C1V-C1K
 with sigma of 0.04
 C39-C43 \\sim C00{-C52
 with sigma of 0.04
 C39-C41 \\sim C00{-C1C
 with sigma of 0.04
 C6-C4 \\sim C1K-C1W
 with sigma of 0.04
 C43-C41 \\sim C52-C1C
 with sigma of 0.04
 C5-C3 \\sim C1R-C1Y
 with sigma of 0.04
 C20-C22 \\sim C1L-C1X
 with sigma of 0.04
 C42-C40 \\sim C59-C58
 with sigma of 0.04
 O4-C47 \\sim O7-C57
 with sigma of 0.04
 P1-O1 \\sim P3-O5
 with sigma of 0.02
 P1-C14 \\sim P3-C1D
 with sigma of 0.02
 P1-C8 \\sim P3-C1E
 with sigma of 0.02
 C44-C32 \\sim C0-C65
 with sigma of 0.04
 P1-C7 \\sim P3-C1F
 with sigma of 0.02
 C44-C29 \\sim C0-C66
 with sigma of 0.04
3. Uiso/Uaniso restraints and constraints
C71 \\sim P2 \\sim O3 \\sim C44 \\sim C32 \\sim C29 \\sim C45 \\sim C38 \\sim
C37 \\sim C33 \\sim C30 \\sim C28 \\sim P0 \\sim O0 \\sim C0 \\sim C65 \\sim
C66 \\sim C46 \\sim C39 \\sim C43 \\sim C36 \\sim C34 \\sim C31 \\sim C27 \\sim
C67 \\sim C68 \\sim C69 \\sim C70 \\sim C64 \\sim O4 \\sim C47 \\sim C40 \\sim
C42 \\sim C35 \\sim C26 \\sim C51 \\sim C00{ \\sim C52 \\sim C53 \\sim C54
\\sim C55 \\sim C56 \\sim C49 \\sim C50 \\sim C48 \\sim C41 \\sim O7 \\sim C57
\\sim C58 \\sim C59 \\sim C60 \\sim C61 \\sim C1A \\sim C1B \\sim C01L \\sim
C1C: within 2A with sigma of 0.001 and sigma for terminal atoms of 0.002 within
2A
P1 \\sim P2 \\sim O3 \\sim O1 \\sim O2 \\sim O4 \\sim C44 \\sim C15 \\sim C35
\\sim C45 \\sim C14 \\sim C8 \\sim C37 \\sim C16 \\sim C7 \\sim C13 \\sim C38
\\sim C32 \\sim C36 \\sim C29 \\sim C9 \\sim C19 \\sim C1 \\sim C33 \\sim C34
\\sim C30 \\sim C46 \\sim C21 \\sim C28 \\sim C2 \\sim C26 \\sim C17 \\sim C6
\\sim C27 \\sim C39 \\sim C12 \\sim C10 \\sim C5 \\sim C18 \\sim C20 \\sim C43
\\sim C22 \\sim C4 \\sim C11 \\sim C49 \\sim C3 \\sim C42 \\sim C40 \\sim C41
\\sim C31 \\sim C50 \\sim C47 \\sim C24 \\sim C23 \\sim C25 \\sim C48: within
2A with sigma of 0.001 and sigma for terminal atoms of 0.002 within 2A
C10 \\sim P1 \\sim O1 \\sim C14 \\sim C8 \\sim C7 \\sim C15 \\sim C19 \\sim C13
\\sim C9 \\sim C6 \\sim C20 \\sim C16 \\sim C18 \\sim C12 \\sim C1 \\sim C5
\\sim C21 \\sim C17 \\sim C11 \\sim C2 \\sim C4 \\sim O2 \\sim C22 \\sim C3
\\sim C24 \\sim C23 \\sim C25 \\sim P3 \\sim O5 \\sim C1D \\sim C1E \\sim C1F
\\sim C1G \\sim C1H \\sim C1I \\sim C1J \\sim C1K \\sim C1L \\sim C1M \\sim C1N
\\sim C1O \\sim C1P \\sim C1Q \\sim C1R \\sim C1S \\sim C1T \\sim C1U \\sim C1V
\\sim C1W \\sim O6 \\sim C1X \\sim C1Y \\sim C1Z \\sim C62 \\sim C63: within 2A
with sigma of 0.001 and sigma for terminal atoms of 0.002 within 2A
Uanis(C16) \\sim Ueq: with sigma of 0.001 and sigma for terminal atoms of 0.002
Uanis(C42) \\sim Ueq, Uanis(C21) \\sim Ueq: with sigma of 0.001 and sigma for
terminal atoms of 0.002
Uanis(C10) \\sim Ueq: with sigma of 0.001 and sigma for terminal atoms of 0.002
Uanis(C38) \\sim Ueq: with sigma of 0.001 and sigma for terminal atoms of 0.002
Uanis(C26) \\sim Ueq: with sigma of 0.001 and sigma for terminal atoms of 0.002
Uanis(O3) \\sim Ueq: with sigma of 0.001 and sigma for terminal atoms of 0.002
4. Others
 Sof(C64)=Sof(H64)=Sof(C66)=Sof(C71)=Sof(H71)=Sof(C56)=Sof(H56)=Sof(C61)=
 Sof(H61)=Sof(C55)=Sof(H55)=Sof(P0)=Sof(O0)=Sof(C0)=Sof(H0)=Sof(C65)=Sof(C67)=
 Sof(H67a)=Sof(H67b)=Sof(C69)=Sof(H69)=Sof(C70)=Sof(H70)=Sof(C51)=Sof(C53)=
 Sof(H53)=Sof(C54)=Sof(H54)=Sof(O7)=Sof(C57)=Sof(C59)=Sof(H59)=Sof(C52)=
 Sof(H52)=Sof(C68)=Sof(C00{)=Sof(H00{)=Sof(C58)=Sof(H58)=Sof(C1C)=Sof(H1C)=
 Sof(C60)=Sof(H60)=Sof(C1A)=Sof(H1Aa)=Sof(H1Ab)=Sof(H1Ac)=Sof(C1B)=Sof(H1Ba)=
 Sof(H1Bb)=Sof(H1Bc)=Sof(C01L)=Sof(H01z)=Sof(H)=Sof(Ha)=1-FVAR(1)
 Sof(P2)=Sof(O3)=Sof(O4)=Sof(C44)=Sof(H007)=Sof(C35)=Sof(H009)=Sof(C45)=
 Sof(H00a)=Sof(H00b)=Sof(C37)=Sof(H00D)=Sof(C38)=Sof(C32)=Sof(C36)=Sof(H00J)=
 Sof(C29)=Sof(C33)=Sof(H00O)=Sof(C34)=Sof(H00P)=Sof(C30)=Sof(H00Q)=Sof(C46)=
 Sof(C28)=Sof(H00T)=Sof(C26)=Sof(H00V)=Sof(C27)=Sof(H00Y)=Sof(C39)=Sof(H00Z)=
 Sof(C43)=Sof(H015)=Sof(C49)=Sof(H01m)=Sof(H01n)=Sof(H01o)=Sof(C42)=Sof(H01p)=
 Sof(C40)=Sof(H01q)=Sof(C41)=Sof(H01r)=Sof(C31)=Sof(H01s)=Sof(C50)=Sof(H01t)=
 Sof(H01u)=Sof(H01v)=Sof(C47)=Sof(C48)=Sof(H01w)=Sof(H01x)=Sof(H01y)=FVAR(1)
 Sof(P3)=Sof(O5)=Sof(C1D)=Sof(C1E)=Sof(C1F)=Sof(H1F)=Sof(C1G)=Sof(H1G)=
 Sof(C1H)=Sof(H1H)=Sof(C1I)=Sof(H1I)=Sof(C1J)=Sof(H1J)=Sof(C1L)=Sof(H1La)=
 Sof(H1Lb)=Sof(C1M)=Sof(H1M)=Sof(C1N)=Sof(H1N)=Sof(C1O)=Sof(H1O)=Sof(C1P)=
 Sof(H1P)=Sof(C1S)=Sof(C1T)=Sof(H1T)=Sof(C1U)=Sof(H1U)=Sof(C1W)=Sof(H1W)=
 Sof(C1R)=Sof(H1R)=Sof(C1K)=Sof(C1Q)=Sof(H1Q)=Sof(C1V)=Sof(H1V)=Sof(C1Y)=
 Sof(H1Y)=Sof(O6)=Sof(C1X)=Sof(C1Z)=Sof(H1Za)=Sof(H1Zb)=Sof(H1Zc)=Sof(C62)=
 Sof(H62a)=Sof(H62b)=Sof(H62c)=Sof(C63)=Sof(H63a)=Sof(H63b)=Sof(H63c)=1-FVAR(2)
 Sof(P1)=Sof(O1)=Sof(O2)=Sof(C15)=Sof(H008)=Sof(C14)=Sof(C8)=Sof(C16)=
 Sof(H00E)=Sof(C7)=Sof(H00F)=Sof(C13)=Sof(H00G)=Sof(C9)=Sof(H00L)=Sof(C19)=
 Sof(H00M)=Sof(C1)=Sof(H00N)=Sof(C21)=Sof(C2)=Sof(H00U)=Sof(C17)=Sof(H00W)=
 Sof(C6)=Sof(C12)=Sof(H010)=Sof(C10)=Sof(H011)=Sof(C5)=Sof(H012)=Sof(C18)=
 Sof(H013)=Sof(C20)=Sof(H01a)=Sof(H01b)=Sof(C22)=Sof(C4)=Sof(H017)=Sof(C11)=
 Sof(H018)=Sof(C3)=Sof(H01c)=Sof(C24)=Sof(H01d)=Sof(H01e)=Sof(H01f)=Sof(C23)=
 Sof(H01g)=Sof(H01h)=Sof(H01i)=Sof(C25)=Sof(H01j)=Sof(H01k)=Sof(H01l)=FVAR(2)
5.a Riding coordinates:
 C48(H01w,H01x,H01y), C1B(H1Ba,H1Bb,H1Bc), C01L(H01z,H,Ha), C62(H62a,H62b,H62c)
5.b Ternary CH refined with riding coordinates:
 C44(H007), C7(H00F), C0(H0), C1F(H1F)
5.c Secondary CH2 refined with riding coordinates:
 C45(H00a,H00b), C20(H01a,H01b), C67(H67a,H67b), C1L(H1La,H1Lb)
5.d Aromatic/amide H refined with riding coordinates:
 C15(H008), C35(H009), C37(H00D), C16(H00E), C13(H00G), C36(H00J), C9(H00L),
 C19(H00M), C1(H00N), C33(H00O), C34(H00P), C30(H00Q), C28(H00T), C2(H00U),
 C26(H00V), C17(H00W), C27(H00Y), C39(H00Z), C12(H010), C10(H011), C5(H012),
 C18(H013), C43(H015), C4(H017), C11(H018), C3(H01c), C42(H01p), C40(H01q),
 C41(H01r), C31(H01s), C64(H64), C71(H71), C56(H56), C61(H61), C55(H55),
 C69(H69), C70(H70), C53(H53), C54(H54), C59(H59), C52(H52), C00{(H00{),
 C58(H58), C1C(H1C), C60(H60), C1G(H1G), C1H(H1H), C1I(H1I), C1J(H1J), C1M(H1M),
  C1N(H1N), C1O(H1O), C1P(H1P), C1T(H1T), C1U(H1U), C1W(H1W), C1R(H1R),
 C1Q(H1Q), C1V(H1V), C1Y(H1Y)
5.e Fitted hexagon refined as free rotating group:
 C64(C66,C71,C56,C61,C55), C59(C52,C68,C00{,C58,C1C), C1W(C1R,C1K,C1Q,C1V,C1Y)
5.f Idealised Me refined as rotating group:
 C49(H01m,H01n,H01o), C50(H01t,H01u,H01v), C24(H01d,H01e,H01f), C23(H01g,H01h,
 H01i), C25(H01j,H01k,H01l), C1A(H1Aa,H1Ab,H1Ac), C1Z(H1Za,H1Zb,H1Zc), C63(H63a,
 H63b,H63c)
;
_olex2_submission_special_instructions 'No special instructions were received'

loop_
_space_group_symop_operation_xyz
'x, y, z'
'-x, y+1/2, -z'

loop_
_atom_site_label
_atom_site_type_symbol
_atom_site_fract_x
_atom_site_fract_y
_atom_site_fract_z
_atom_site_U_iso_or_equiv
_atom_site_adp_type
_atom_site_occupancy
_atom_site_site_symmetry_order
_atom_site_calc_flag
_atom_site_refinement_flags_posn
_atom_site_refinement_flags_adp
_atom_site_refinement_flags_occupancy
_atom_site_disorder_assembly
_atom_site_disorder_group
P1 P 0.2640(5) 0.46033(14) 0.38828(15) 0.0113(6) Uani 0.897(4) 1 d D U P A 1
P2 P 0.2574(6) 0.54088(14) 0.88741(15) 0.0146(6) Uani 0.922(4) 1 d D U P B 1
O3 O 0.0079(13) 0.5490(4) 0.8921(4) 0.0150(11) Uani 0.922(4) 1 d D U P B 1
O1 O 0.5226(13) 0.4523(4) 0.3955(4) 0.0130(11) Uani 0.897(4) 1 d D U P A 1
O2 O -0.1831(14) 0.3509(4) 0.5582(5) 0.0178(10) Uani 0.897(4) 1 d D U P A 1
O4 O 0.7478(15) 0.6423(4) 1.0575(5) 0.0212(10) Uani 0.922(4) 1 d D U P B 1
C44 C 0.439(2) 0.5975(5) 0.9435(6) 0.0167(7) Uani 0.922(4) 1 d D U P B 1
H007 H 0.603612 0.586834 0.937073 0.020 Uiso 0.922(4) 1 calc R U P B 1
C15 C -0.0357(19) 0.5557(5) 0.4511(6) 0.0129(8) Uani 0.897(4) 1 d D U P A 1
H008 H -0.148731 0.523700 0.454899 0.016 Uiso 0.897(4) 1 calc R U P A 1
C35 C 0.4241(19) 0.3349(5) 0.9724(6) 0.0164(9) Uani 0.922(4) 1 d D U P B 1
H009 H 0.453509 0.293308 0.990416 0.020 Uiso 0.922(4) 1 calc R U P B 1
C45 C 0.379(2) 0.5927(6) 1.0294(6) 0.0177(8) Uani 0.922(4) 1 d D U P B 1
H00A H 0.224953 0.610672 1.037318 0.021 Uiso 0.922(4) 1 calc R U P B 1
H00B H 0.376726 0.547717 1.044900 0.021 Uiso 0.922(4) 1 calc R U P B 1
C14 C 0.1787(18) 0.5410(5) 0.4192(6) 0.0126(7) Uani 0.897(4) 1 d D U P A 1
C8 C 0.1629(18) 0.4511(5) 0.2889(6) 0.0125(7) Uani 0.897(4) 1 d D U P A 1
C37 C 0.5562(19) 0.4447(5) 0.9522(6) 0.0161(8) Uani 0.922(4) 1 d D U P B 1
H00D H 0.672447 0.476025 0.955900 0.019 Uiso 0.922(4) 1 calc R U P B 1
C16 C -0.0831(18) 0.6182(5) 0.4775(6) 0.0130(8) Uani 0.897(4) 1 d D U P A 1
H00E H -0.225648 0.627745 0.499373 0.016 Uiso 0.897(4) 1 calc R U P A 1
C7 C 0.096(2) 0.4027(5) 0.4436(6) 0.0135(7) Uani 0.897(4) 1 d D U P A 1
H00F H -0.070290 0.413464 0.437410 0.016 Uiso 0.897(4) 1 calc R U P A 1
C13 C -0.0513(18) 0.4736(5) 0.2627(6) 0.0128(8) Uani 0.897(4) 1 d D U P A 1
H00G H -0.155244 0.491839 0.296890 0.015 Uiso 0.897(4) 1 calc R U P A 1
C38 C 0.3898(18) 0.6649(5) 0.9105(6) 0.0169(8) Uani 0.922(4) 1 d D U P B 1
C32 C 0.3407(18) 0.4596(5) 0.9196(6) 0.0159(7) Uani 0.922(4) 1 d D U P B 1
C36 C 0.5977(19) 0.3827(5) 0.9794(6) 0.0163(8) Uani 0.922(4) 1 d D U P B 1
H00J H 0.741454 0.372699 1.002409 0.020 Uiso 0.922(4) 1 calc R U P B 1
C29 C 0.3535(17) 0.5481(5) 0.7887(6) 0.0166(7) Uani 0.922(4) 1 d D U P B 1
C9 C 0.3189(18) 0.4212(5) 0.2384(6) 0.0130(8) Uani 0.897(4) 1 d D U P A 1
H00L H 0.460618 0.404798 0.256973 0.016 Uiso 0.897(4) 1 calc R U P A 1
C19 C 0.3432(19) 0.5896(5) 0.4113(6) 0.0130(8) Uani 0.897(4) 1 d D U P A 1
H00M H 0.485917 0.580652 0.389153 0.016 Uiso 0.897(4) 1 calc R U P A 1
C1 C -0.0405(18) 0.3077(5) 0.3643(6) 0.0139(8) Uani 0.897(4) 1 d D U P A 1
H00N H -0.179608 0.329739 0.354623 0.017 Uiso 0.897(4) 1 calc R U P A 1
C33 C 0.167(2) 0.4123(5) 0.9116(6) 0.0162(8) Uani 0.922(4) 1 d D U P B 1
H00O H 0.024328 0.422481 0.888200 0.019 Uiso 0.922(4) 1 calc R U P B 1
C34 C 0.210(2) 0.3499(5) 0.9388(6) 0.0164(8) Uani 0.922(4) 1 d D U P B 1
H00P H 0.094052 0.318481 0.934309 0.020 Uiso 0.922(4) 1 calc R U P B 1
C30 C 0.1982(19) 0.5773(5) 0.7365(6) 0.0172(8) Uani 0.922(4) 1 d D U P B 1
H00Q H 0.056780 0.593597 0.753237 0.021 Uiso 0.922(4) 1 calc R U P B 1
C46 C 0.559(2) 0.6293(6) 1.0787(7) 0.0191(8) Uani 0.922(4) 1 d D U P B 1
C21 C 0.0122(19) 0.3669(5) 0.5796(6) 0.0158(8) Uani 0.897(4) 1 d D U P A 1
C28 C 0.5682(18) 0.5261(5) 0.7642(6) 0.0172(8) Uani 0.922(4) 1 d D U P B 1
H00T H 0.674690 0.508474 0.799612 0.021 Uiso 0.922(4) 1 calc R U P B 1
C2 C -0.0042(18) 0.2467(5) 0.3320(6) 0.0141(8) Uani 0.897(4) 1 d D U P A 1
H00U H -0.120317 0.228181 0.300821 0.017 Uiso 0.897(4) 1 calc R U P A 1
C26 C 0.4703(19) 0.5590(5) 0.6341(6) 0.0176(8) Uani 0.922(4) 1 d D U P B 1
H00V H 0.509878 0.562632 0.582653 0.021 Uiso 0.922(4) 1 calc R U P B 1
C17 C 0.0866(19) 0.6659(5) 0.4704(6) 0.0131(8) Uani 0.897(4) 1 d D U P A 1
H00W H 0.058357 0.707358 0.488662 0.016 Uiso 0.897(4) 1 calc R U P A 1
C6 C 0.1347(17) 0.3351(5) 0.4112(6) 0.0137(7) Uani 0.897(4) 1 d D U P A 1
C27 C 0.6244(19) 0.5304(5) 0.6869(6) 0.0174(8) Uani 0.922(4) 1 d D U P B 1
H00Y H 0.766043 0.514135 0.670396 0.021 Uiso 0.922(4) 1 calc R U P B 1
C39 C 0.5546(19) 0.6934(5) 0.8635(6) 0.0170(8) Uani 0.922(4) 1 d D U P B 1
H00Z H 0.694336 0.672172 0.854290 0.020 Uiso 0.922(4) 1 calc R U P B 1
C12 C -0.1110(18) 0.4689(5) 0.1842(6) 0.0131(8) Uani 0.897(4) 1 d D U P A 1
H010 H -0.253874 0.484564 0.165741 0.016 Uiso 0.897(4) 1 calc R U P A 1
C10 C 0.2589(19) 0.4164(6) 0.1604(6) 0.0133(8) Uani 0.897(4) 1 d D U P A 1
H011 H 0.361427 0.397065 0.126642 0.016 Uiso 0.897(4) 1 calc R U P A 1
C5 C 0.3429(18) 0.3018(5) 0.4247(6) 0.0140(8) Uani 0.897(4) 1 d D U P A 1
H012 H 0.460363 0.320438 0.455202 0.017 Uiso 0.897(4) 1 calc R U P A 1
C18 C 0.2929(19) 0.6524(5) 0.4369(6) 0.0133(8) Uani 0.897(4) 1 d D U P A 1
H013 H 0.402313 0.685055 0.430840 0.016 Uiso 0.897(4) 1 calc R U P A 1
C20 C 0.1656(19) 0.4088(5) 0.5296(6) 0.0145(8) Uani 0.897(4) 1 d D U P A 1
H01A H 0.327482 0.395997 0.536971 0.017 Uiso 0.897(4) 1 calc R U P A 1
H01B H 0.151806 0.453592 0.545380 0.017 Uiso 0.897(4) 1 calc R U P A 1
C43 C 0.1812(18) 0.6974(5) 0.9242(6) 0.0169(8) Uani 0.922(4) 1 d D U P B 1
H015 H 0.071269 0.678523 0.955737 0.020 Uiso 0.922(4) 1 calc R U P B 1
C22 C 0.1135(19) 0.3464(5) 0.6589(6) 0.0167(9) Uani 0.897(4) 1 d D U P A 1
C4 C 0.3764(18) 0.2413(5) 0.3930(6) 0.0141(8) Uani 0.897(4) 1 d D U P A 1
H017 H 0.514513 0.218889 0.403154 0.017 Uiso 0.897(4) 1 calc R U P A 1
C11 C 0.0473(19) 0.4402(5) 0.1331(6) 0.0132(8) Uani 0.897(4) 1 d D U P A 1
H018 H 0.008823 0.437378 0.080881 0.016 Uiso 0.897(4) 1 calc R U P A 1
C49 C 0.323(2) 0.5959(6) 1.1975(7) 0.0211(14) Uani 0.922(4) 1 d D U P B 1
H01M H 0.181311 0.592323 1.166957 0.032 Uiso 0.922(4) 1 calc R U P B 1
H01N H 0.285488 0.608498 1.249028 0.032 Uiso 0.922(4) 1 calc R U P B 1
H01O H 0.401455 0.555013 1.198709 0.032 Uiso 0.922(4) 1 calc R U P B 1
C3 C 0.2025(18) 0.2138(5) 0.3458(6) 0.0142(9) Uani 0.897(4) 1 d D U P A 1
H01C H 0.225583 0.173467 0.323763 0.017 Uiso 0.897(4) 1 calc R U P A 1
C42 C 0.1349(18) 0.7579(5) 0.8912(6) 0.0171(9) Uani 0.922(4) 1 d D U P B 1
H01P H -0.004566 0.779171 0.900453 0.021 Uiso 0.922(4) 1 calc R U P B 1
C40 C 0.5111(18) 0.7539(5) 0.8300(6) 0.0172(8) Uani 0.922(4) 1 d D U P B 1
H01Q H 0.621303 0.772597 0.798461 0.021 Uiso 0.922(4) 1 calc R U P B 1
C41 C 0.3035(18) 0.7858(5) 0.8439(6) 0.0172(9) Uani 0.922(4) 1 d D U P B 1
H01R H 0.275357 0.825989 0.821707 0.021 Uiso 0.922(4) 1 calc R U P B 1
C31 C 0.2552(19) 0.5822(6) 0.6588(6) 0.0177(8) Uani 0.922(4) 1 d D U P B 1
H01S H 0.150423 0.600855 0.623617 0.021 Uiso 0.922(4) 1 calc R U P B 1
C50 C 0.698(2) 0.6538(6) 1.2149(7) 0.0216(12) Uani 0.922(4) 1 d D U P B 1
H01T H 0.781702 0.613590 1.216293 0.032 Uiso 0.922(4) 1 calc R U P B 1
H01U H 0.650738 0.664782 1.265891 0.032 Uiso 0.922(4) 1 calc R U P B 1
H01V H 0.798257 0.687161 1.195788 0.032 Uiso 0.922(4) 1 calc R U P B 1
C47 C 0.483(2) 0.6474(6) 1.1618(7) 0.0201(9) Uani 0.922(4) 1 d D U P B 1
C24 C 0.295(2) 0.2919(6) 0.6413(7) 0.0186(13) Uani 0.897(4) 1 d D U P A 1
H01D H 0.418162 0.309369 0.611142 0.028 Uiso 0.897(4) 1 calc R U P A 1
H01E H 0.218278 0.257710 0.613078 0.028 Uiso 0.897(4) 1 calc R U P A 1
H01F H 0.358842 0.275143 0.688830 0.028 Uiso 0.897(4) 1 calc R U P A 1
C23 C 0.248(2) 0.4005(6) 0.6986(7) 0.0186(14) Uani 0.897(4) 1 d D U P A 1
H01G H 0.304903 0.385924 0.748078 0.028 Uiso 0.897(4) 1 calc R U P A 1
H01H H 0.146303 0.436898 0.705343 0.028 Uiso 0.897(4) 1 calc R U P A 1
H01I H 0.376919 0.412975 0.667697 0.028 Uiso 0.897(4) 1 calc R U P A 1
C25 C -0.072(2) 0.3167(6) 0.7071(7) 0.0185(12) Uani 0.897(4) 1 d D U P A 1
H01J H -0.143777 0.281546 0.679423 0.028 Uiso 0.897(4) 1 calc R U P A 1
H01K H -0.187416 0.348590 0.718506 0.028 Uiso 0.897(4) 1 calc R U P A 1
H01L H -0.002292 0.300837 0.754338 0.028 Uiso 0.897(4) 1 calc R U P A 1
C48 C 0.356(2) 0.7106(6) 1.1548(7) 0.0218(12) Uani 0.922(4) 1 d D U P B 1
H01W H 0.454964 0.741988 1.131383 0.033 Uiso 0.922(4) 1 d R U P B 1
H01X H 0.315614 0.724967 1.205343 0.033 Uiso 0.922(4) 1 d R U P B 1
H01Y H 0.216214 0.705238 1.123763 0.033 Uiso 0.922(4) 1 d R U P B 1
C64 C 0.328(10) 0.577(4) 0.735(3) 0.0172(8) Uani 0.078(4) 1 d DG U P B 2
H64 H 0.186463 0.593062 0.751640 0.021 Uiso 0.078(4) 1 calc R U P B 2
C66 C 0.490(10) 0.552(3) 0.7873(19) 0.0170(8) Uani 0.078(4) 1 d DG U P B 2
C71 C 0.702(10) 0.528(4) 0.762(3) 0.0173(9) Uani 0.078(4) 1 d DG U P B 2
H71 H 0.810668 0.511212 0.797247 0.021 Uiso 0.078(4) 1 calc R U P B 2
C56 C 0.753(12) 0.530(4) 0.684(3) 0.0174(8) Uani 0.078(4) 1 d DG U P B 2
H56 H 0.894625 0.514428 0.667199 0.021 Uiso 0.078(4) 1 calc R U P B 2
C61 C 0.591(15) 0.556(4) 0.632(2) 0.0175(9) Uani 0.078(4) 1 d DG U P B 2
H61 H 0.624503 0.556961 0.579370 0.021 Uiso 0.078(4) 1 calc R U P B 2
C55 C 0.379(13) 0.579(4) 0.657(2) 0.0174(8) Uani 0.078(4) 1 d DG U P B 2
H55 H 0.270421 0.596278 0.621589 0.021 Uiso 0.078(4) 1 calc R U P B 2
P0 P 0.398(6) 0.5423(15) 0.8864(15) 0.0163(7) Uani 0.078(4) 1 d D U P B 2
O0 O 0.144(8) 0.544(4) 0.891(4) 0.0150(12) Uani 0.078(4) 1 d D U P B 2
C0 C 0.579(11) 0.597(2) 0.945(3) 0.0171(7) Uani 0.078(4) 1 d D U P B 2
H0 H 0.743548 0.585766 0.939587 0.021 Uiso 0.078(4) 1 calc R U P B 2
C65 C 0.493(10) 0.460(2) 0.914(5) 0.0161(8) Uani 0.078(4) 1 d D U P B 2
C67 C 0.517(14) 0.596(4) 1.031(3) 0.0182(8) Uani 0.078(4) 1 d D U P B 2
H67A H 0.373577 0.619645 1.038058 0.022 Uiso 0.078(4) 1 calc R U P B 2
H67B H 0.489755 0.551418 1.046356 0.022 Uiso 0.078(4) 1 calc R U P B 2
C69 C 0.710(11) 0.446(3) 0.946(7) 0.0162(9) Uani 0.078(4) 1 d D U P B 2
H69 H 0.826088 0.477068 0.948660 0.019 Uiso 0.078(4) 1 calc R U P B 2
C70 C 0.315(12) 0.414(3) 0.910(7) 0.0162(8) Uani 0.078(4) 1 d D U P B 2
H70 H 0.168576 0.425132 0.890129 0.019 Uiso 0.078(4) 1 calc R U P B 2
C51 C 0.707(11) 0.624(5) 1.084(3) 0.0195(9) Uani 0.078(4) 1 d D U P B 2
C53 C 0.754(13) 0.384(3) 0.973(7) 0.0162(9) Uani 0.078(4) 1 d D U P B 2
H53 H 0.901649 0.372597 0.992801 0.019 Uiso 0.078(4) 1 calc R U P B 2
C54 C 0.358(14) 0.351(3) 0.936(7) 0.0163(8) Uani 0.078(4) 1 d D U P B 2
H54 H 0.245660 0.319110 0.930298 0.020 Uiso 0.078(4) 1 calc R U P B 2
O7 O 0.906(11) 0.629(5) 1.068(4) 0.0204(15) Uani 0.078(4) 1 d D U P B 2
C57 C 0.627(12) 0.655(3) 1.162(3) 0.0201(9) Uani 0.078(4) 1 d D U P B 2
C59 C 0.278(11) 0.756(3) 0.894(5) 0.0171(8) Uani 0.078(4) 1 d DG U P B 2
H59 H 0.136406 0.776197 0.903146 0.021 Uiso 0.078(4) 1 calc R U P B 2
C52 C 0.325(10) 0.695(3) 0.926(4) 0.0170(8) Uani 0.078(4) 1 d DG U P B 2
H52 H 0.213404 0.675169 0.955675 0.020 Uiso 0.078(4) 1 calc R U P B 2
C68 C 0.537(10) 0.665(2) 0.913(4) 0.0170(8) Uani 0.078(4) 1 d DG U P B 2
C00{ C 0.703(10) 0.696(3) 0.868(4) 0.0170(9) Uani 0.078(4) 1 d DG U P B 2
H00{ H 0.845043 0.675538 0.859690 0.020 Uiso 0.078(4) 1 calc R U P B 2
C58 C 0.657(12) 0.756(3) 0.837(4) 0.0171(9) Uani 0.078(4) 1 d DG U P B 2
H58 H 0.768049 0.776566 0.807160 0.021 Uiso 0.078(4) 1 calc R U P B 2
C1C C 0.445(14) 0.786(3) 0.850(5) 0.0172(9) Uani 0.078(4) 1 d DG U P B 2
H1C H 0.413732 0.826896 0.828887 0.021 Uiso 0.078(4) 1 calc R U P B 2
C60 C 0.572(15) 0.338(3) 0.971(7) 0.0163(9) Uani 0.078(4) 1 d D U P B 2
H60 H 0.595572 0.298048 0.994513 0.020 Uiso 0.078(4) 1 calc R U P B 2
C1A C 0.443(17) 0.612(5) 1.202(5) 0.0207(12) Uani 0.078(4) 1 d D U P B 2
H1AA H 0.319900 0.601373 1.165666 0.031 Uiso 0.078(4) 1 calc R U P B 2
H1AB H 0.380191 0.635221 1.244436 0.031 Uiso 0.078(4) 1 calc R U P B 2
H1AC H 0.516319 0.573029 1.220252 0.031 Uiso 0.078(4) 1 calc R U P B 2
C1B C 0.841(16) 0.659(6) 1.216(5) 0.0207(16) Uani 0.078(4) 1 d D U P B 2
H1BA H 0.970101 0.637350 1.192835 0.031 Uiso 0.078(4) 1 d R U P B 2
H1BB H 0.805801 0.637710 1.263805 0.031 Uiso 0.078(4) 1 d R U P B 2
H1BC H 0.880991 0.703050 1.226055 0.031 Uiso 0.078(4) 1 d R U P B 2
C01L C 0.527(19) 0.720(4) 1.146(6) 0.0207(13) Uani 0.078(4) 1 d D U P B 2
H01Z H 0.650747 0.751443 1.145464 0.031 Uiso 0.078(4) 1 d R U P B 2
H H 0.422857 0.730563 1.187114 0.031 Uiso 0.078(4) 1 d R U P B 2
HA H 0.442907 0.720613 1.097974 0.031 Uiso 0.078(4) 1 d R U P B 2
P3 P 0.114(4) 0.4615(11) 0.3888(11) 0.0128(6) Uani 0.103(4) 1 d D U P A 2
O5 O 0.379(6) 0.457(3) 0.389(3) 0.0119(12) Uani 0.103(4) 1 d D U P A 2
C1D C 0.027(9) 0.5413(17) 0.421(4) 0.0128(7) Uani 0.103(4) 1 d D U P A 2
C1E C 0.003(8) 0.453(3) 0.2895(19) 0.0128(7) Uani 0.103(4) 1 d D U P A 2
C1F C -0.040(10) 0.4018(17) 0.444(2) 0.0139(7) Uani 0.103(4) 1 d D U P A 2
H1F H -0.206868 0.411797 0.438074 0.017 Uiso 0.103(4) 1 calc R U P A 2
C1G C -0.189(9) 0.555(2) 0.452(5) 0.0129(8) Uani 0.103(4) 1 d D U P A 2
H1G H -0.302838 0.522902 0.452252 0.016 Uiso 0.103(4) 1 calc R U P A 2
C1H C 0.194(10) 0.589(2) 0.414(5) 0.0130(8) Uani 0.103(4) 1 d D U P A 2
H1H H 0.343726 0.580098 0.397459 0.016 Uiso 0.103(4) 1 calc R U P A 2
C1I C -0.215(9) 0.473(4) 0.264(3) 0.0129(8) Uani 0.103(4) 1 d D U P A 2
H1I H -0.317208 0.492382 0.298178 0.016 Uiso 0.103(4) 1 calc R U P A 2
C1J C 0.160(10) 0.424(4) 0.238(3) 0.0130(8) Uani 0.103(4) 1 d D U P A 2
H1J H 0.302254 0.408277 0.257349 0.016 Uiso 0.103(4) 1 calc R U P A 2
C1L C 0.021(12) 0.409(3) 0.530(2) 0.0149(7) Uani 0.103(4) 1 d D U P A 2
H1LA H 0.176881 0.392336 0.539853 0.018 Uiso 0.103(4) 1 calc R U P A 2
H1LB H 0.022344 0.454690 0.543036 0.018 Uiso 0.103(4) 1 calc R U P A 2
C1M C -0.240(10) 0.617(3) 0.481(5) 0.0129(9) Uani 0.103(4) 1 d D U P A 2
H1M H -0.385186 0.626473 0.501304 0.016 Uiso 0.103(4) 1 calc R U P A 2
C1N C 0.124(11) 0.653(2) 0.431(5) 0.0131(8) Uani 0.103(4) 1 d D U P A 2
H1N H 0.201976 0.688404 0.410848 0.016 Uiso 0.103(4) 1 calc R U P A 2
C1O C -0.278(10) 0.464(4) 0.186(3) 0.0130(9) Uani 0.103(4) 1 d D U P A 2
H1O H -0.429559 0.472381 0.168823 0.016 Uiso 0.103(4) 1 calc R U P A 2
C1P C 0.107(11) 0.417(4) 0.160(3) 0.0131(8) Uani 0.103(4) 1 d D U P A 2
H1P H 0.209620 0.397836 0.125973 0.016 Uiso 0.103(4) 1 calc R U P A 2
C1S C -0.149(9) 0.374(4) 0.582(3) 0.0160(9) Uani 0.103(4) 1 d D U P A 2
C1T C -0.060(12) 0.662(3) 0.479(5) 0.0130(9) Uani 0.103(4) 1 d D U P A 2
H1T H -0.064721 0.698490 0.509608 0.016 Uiso 0.103(4) 1 calc R U P A 2
C1U C -0.108(11) 0.441(4) 0.135(3) 0.0131(9) Uani 0.103(4) 1 d D U P A 2
H1U H -0.142812 0.441491 0.082743 0.016 Uiso 0.103(4) 1 calc R U P A 2
C1W C 0.236(9) 0.241(2) 0.390(4) 0.0141(8) Uani 0.103(4) 1 d DG U P A 2
H1W H 0.376141 0.219266 0.397434 0.017 Uiso 0.103(4) 1 calc R U P A 2
C1R C 0.202(8) 0.301(2) 0.424(3) 0.0139(8) Uani 0.103(4) 1 d DG U P A 2
H1R H 0.318984 0.318729 0.455584 0.017 Uiso 0.103(4) 1 calc R U P A 2
C1K C -0.008(9) 0.3335(18) 0.413(3) 0.0138(7) Uani 0.103(4) 1 d DG U P A 2
C1Q C -0.184(8) 0.307(2) 0.366(3) 0.0140(9) Uani 0.103(4) 1 d DG U P A 2
H1Q H -0.323847 0.328619 0.358477 0.017 Uiso 0.103(4) 1 calc R U P A 2
C1V C -0.149(9) 0.247(2) 0.331(3) 0.0140(9) Uani 0.103(4) 1 d DG U P A 2
H1V H -0.266695 0.229157 0.300326 0.017 Uiso 0.103(4) 1 calc R U P A 2
C1Y C 0.060(11) 0.214(2) 0.343(3) 0.0141(9) Uani 0.103(4) 1 d DG U P A 2
H1Y H 0.083297 0.174480 0.319804 0.017 Uiso 0.103(4) 1 calc R U P A 2
O6 O -0.346(9) 0.359(3) 0.561(3) 0.0168(15) Uani 0.103(4) 1 d D U P A 2
C1X C -0.041(9) 0.353(3) 0.660(2) 0.0166(9) Uani 0.103(4) 1 d D U P A 2
C1Z C 0.136(12) 0.297(3) 0.644(5) 0.0172(11) Uani 0.103(4) 1 d D U P A 2
H1ZA H 0.052169 0.259206 0.627091 0.026 Uiso 0.103(4) 1 calc R U P A 2
H1ZB H 0.225848 0.287433 0.689601 0.026 Uiso 0.103(4) 1 calc R U P A 2
H1ZC H 0.239287 0.310429 0.603770 0.026 Uiso 0.103(4) 1 calc R U P A 2
C62 C 0.105(14) 0.405(3) 0.699(4) 0.0171(13) Uani 0.103(4) 1 d D U P A 2
H62A H 0.225357 0.418728 0.665232 0.026 Uiso 0.103(4) 1 d R U P A 2
H62B H 0.173777 0.389588 0.746442 0.026 Uiso 0.103(4) 1 d R U P A 2
H62C H 0.005397 0.441498 0.709942 0.026 Uiso 0.103(4) 1 d R U P A 2
C63 C -0.226(12) 0.323(4) 0.709(4) 0.0175(15) Uani 0.103(4) 1 d D U P A 2
H63A H -0.345782 0.354659 0.717743 0.026 Uiso 0.103(4) 1 calc R U P A 2
H63B H -0.158714 0.309238 0.756790 0.026 Uiso 0.103(4) 1 calc R U P A 2
H63C H -0.293591 0.286857 0.681821 0.026 Uiso 0.103(4) 1 calc R U P A 2

loop_
_atom_site_aniso_label
_atom_site_aniso_U_11
_atom_site_aniso_U_22
_atom_site_aniso_U_33
_atom_site_aniso_U_23
_atom_site_aniso_U_13
_atom_site_aniso_U_12
P1 0.0158(10) 0.0091(9) 0.0092(9) 0.0009(7) 0.0002(7) -0.0006(8)
P2 0.0203(11) 0.0126(9) 0.0110(9) -0.0017(7) 0.0000(7) -0.0017(8)
O3 0.0212(19) 0.0121(18) 0.0117(18) 0.0000(16) -0.0014(16) -0.0024(16)
O1 0.021(2) 0.009(2) 0.010(2) 0.0005(19) 0.0013(18) -0.0029(19)
O2 0.0190(17) 0.0191(17) 0.0154(17) 0.0034(15) 0.0011(15) -0.0025(15)
O4 0.0247(18) 0.0221(18) 0.0167(17) -0.0034(16) 0.0011(16) -0.0045(16)
C44 0.0209(11) 0.0155(10) 0.0138(10) -0.0016(9) 0.0002(8) -0.0022(9)
C15 0.0159(12) 0.0112(12) 0.0116(12) 0.0005(10) -0.0003(10) -0.0006(11)
C35 0.0220(16) 0.0145(15) 0.0128(15) -0.0018(14) 0.0011(13) -0.0010(14)
C45 0.0219(13) 0.0167(12) 0.0145(12) -0.0021(11) 0.0004(11) -0.0026(11)
C14 0.0160(11) 0.0107(11) 0.0110(11) 0.0006(9) -0.0001(9) -0.0007(10)
C8 0.0158(11) 0.0110(11) 0.0107(11) -0.0002(9) 0.0010(9) -0.0009(10)
C37 0.0215(14) 0.0144(13) 0.0125(13) -0.0020(12) 0.0009(12) -0.0012(12)
C16 0.0155(12) 0.0115(11) 0.0119(11) 0.0004(9) -0.0003(9) -0.0004(10)
C7 0.0172(11) 0.0119(10) 0.0113(10) 0.0012(9) 0.0003(9) -0.0009(9)
C13 0.0158(13) 0.0116(12) 0.0111(12) -0.0006(11) 0.0013(11) -0.0008(11)
C38 0.0196(11) 0.0161(10) 0.0149(10) -0.0012(9) 0.0001(8) -0.0017(9)
C32 0.0214(13) 0.0140(11) 0.0123(11) -0.0019(10) 0.0007(10) -0.0015(11)
C36 0.0217(15) 0.0145(14) 0.0127(14) -0.0019(13) 0.0010(12) -0.0010(13)
C29 0.0213(12) 0.0150(11) 0.0134(11) -0.0008(10) -0.0001(9) -0.0018(10)
C9 0.0158(13) 0.0118(12) 0.0115(12) -0.0007(11) 0.0014(11) -0.0007(11)
C19 0.0162(13) 0.0111(13) 0.0115(13) 0.0005(12) -0.0002(11) -0.0005(12)
C1 0.0179(14) 0.0121(13) 0.0116(13) 0.0014(12) 0.0000(12) -0.0010(12)
C33 0.0218(15) 0.0143(14) 0.0126(14) -0.0019(13) 0.0008(12) -0.0011(13)
C34 0.0220(16) 0.0144(14) 0.0129(14) -0.0020(13) 0.0011(13) -0.0013(14)
C30 0.0216(13) 0.0157(12) 0.0142(12) -0.0004(11) 0.0000(11) -0.0017(11)
C46 0.0234(14) 0.0185(13) 0.0154(13) -0.0028(12) 0.0008(12) -0.0032(12)
C21 0.0181(12) 0.0154(11) 0.0141(11) 0.0019(10) 0.0008(9) -0.0013(10)
C28 0.0216(13) 0.0158(12) 0.0142(12) -0.0004(11) 0.0000(11) -0.0018(11)
C2 0.0183(15) 0.0123(14) 0.0116(14) 0.0014(13) -0.0001(13) -0.0009(13)
C26 0.0214(12) 0.0165(12) 0.0150(12) -0.0001(10) 0.0001(10) -0.0016(10)
C17 0.0161(13) 0.0114(13) 0.0118(13) 0.0006(11) -0.0004(11) -0.0003(11)
C6 0.0178(13) 0.0120(12) 0.0114(12) 0.0015(11) 0.0002(11) -0.0010(11)
C27 0.0216(13) 0.0162(12) 0.0145(12) -0.0003(11) 0.0001(10) -0.0018(11)
C39 0.0198(13) 0.0161(12) 0.0151(12) -0.0012(10) 0.0000(10) -0.0018(10)
C12 0.0160(13) 0.0119(12) 0.0113(12) -0.0007(11) 0.0012(11) -0.0008(11)
C10 0.0154(12) 0.0124(12) 0.0120(12) -0.0008(10) 0.0013(10) -0.0006(10)
C5 0.0181(15) 0.0121(14) 0.0116(14) 0.0014(13) 0.0001(13) -0.0010(13)
C18 0.0165(14) 0.0113(13) 0.0120(13) 0.0005(12) -0.0004(12) -0.0005(12)
C20 0.0178(12) 0.0134(12) 0.0123(12) 0.0014(11) 0.0003(10) -0.0011(11)
C43 0.0193(13) 0.0162(12) 0.0152(12) -0.0009(11) -0.0001(11) -0.0017(11)
C22 0.0191(15) 0.0163(14) 0.0148(14) 0.0023(13) 0.0004(13) -0.0017(13)
C4 0.0184(15) 0.0123(14) 0.0117(14) 0.0014(13) 0.0000(13) -0.0008(14)
C11 0.0160(13) 0.0121(12) 0.0115(12) -0.0008(11) 0.0013(11) -0.0010(11)
C49 0.026(3) 0.021(2) 0.016(2) -0.002(2) 0.002(2) -0.005(2)
C3 0.0185(16) 0.0123(15) 0.0117(15) 0.0013(14) 0.0000(14) -0.0009(14)
C42 0.0191(12) 0.0164(12) 0.0158(12) -0.0008(10) -0.0002(10) -0.0014(10)
C40 0.0200(13) 0.0162(13) 0.0152(13) -0.0010(11) 0.0000(11) -0.0019(11)
C41 0.0198(14) 0.0164(13) 0.0155(13) -0.0009(12) -0.0003(12) -0.0019(12)
C31 0.0220(14) 0.0162(13) 0.0148(13) -0.0001(12) -0.0001(11) -0.0017(12)
C50 0.026(2) 0.021(2) 0.017(2) -0.0032(19) 0.001(2) -0.004(2)
C47 0.0246(16) 0.0195(15) 0.0162(15) -0.0028(14) 0.0014(13) -0.0038(14)
C24 0.020(2) 0.018(2) 0.018(2) 0.002(2) -0.001(2) -0.001(2)
C23 0.023(3) 0.017(2) 0.016(2) 0.001(2) -0.001(2) -0.003(2)
C25 0.020(2) 0.019(2) 0.016(2) 0.0038(19) 0.0006(18) -0.0017(19)
C48 0.027(2) 0.020(2) 0.018(2) -0.002(2) 0.002(2) -0.004(2)
C64 0.0215(13) 0.0158(12) 0.0143(12) -0.0004(10) 0.0000(10) -0.0017(11)
C66 0.0215(12) 0.0156(11) 0.0140(11) -0.0006(10) 0.0000(10) -0.0017(10)
C71 0.0215(14) 0.0159(13) 0.0143(13) -0.0004(12) 0.0000(12) -0.0018(12)
C56 0.0215(14) 0.0161(13) 0.0145(13) -0.0003(12) 0.0000(11) -0.0017(12)
C61 0.0215(14) 0.0162(13) 0.0147(13) -0.0002(12) 0.0001(12) -0.0017(12)
C55 0.0216(13) 0.0161(12) 0.0146(12) -0.0002(11) 0.0000(11) -0.0017(11)
P0 0.0212(11) 0.0146(10) 0.0130(10) -0.0014(8) 0.0002(8) -0.0018(9)
O0 0.021(2) 0.013(2) 0.011(2) -0.0010(19) -0.0004(19) -0.002(2)
C0 0.0210(12) 0.0161(11) 0.0143(11) -0.0016(9) 0.0003(9) -0.0022(10)
C65 0.0215(14) 0.0143(13) 0.0126(12) -0.0018(11) 0.0007(11) -0.0014(12)
C67 0.0223(13) 0.0174(12) 0.0148(12) -0.0022(11) 0.0006(11) -0.0028(11)
C69 0.0215(16) 0.0144(14) 0.0126(14) -0.0019(13) 0.0009(13) -0.0012(14)
C70 0.0217(14) 0.0143(13) 0.0126(13) -0.0019(12) 0.0009(12) -0.0012(12)
C51 0.0238(15) 0.0190(14) 0.0157(14) -0.0027(13) 0.0010(13) -0.0035(13)
C53 0.0216(16) 0.0144(15) 0.0126(15) -0.0019(14) 0.0010(14) -0.0011(14)
C54 0.0218(15) 0.0144(14) 0.0127(14) -0.0019(13) 0.0010(13) -0.0011(13)
O7 0.024(3) 0.021(3) 0.016(3) -0.003(3) 0.001(3) -0.004(3)
C57 0.0245(16) 0.0196(15) 0.0161(15) -0.0028(14) 0.0012(14) -0.0037(14)
C59 0.0196(13) 0.0163(12) 0.0154(12) -0.0010(11) -0.0001(11) -0.0017(11)
C52 0.0196(12) 0.0162(12) 0.0152(12) -0.0010(10) 0.0000(10) -0.0017(10)
C68 0.0201(12) 0.0160(11) 0.0147(11) -0.0013(10) 0.0001(10) -0.0019(10)
C00{ 0.0200(14) 0.0161(13) 0.0150(13) -0.0011(12) 0.0000(12) -0.0018(12)
C58 0.0199(14) 0.0162(14) 0.0152(14) -0.0011(12) 0.0000(12) -0.0018(12)
C1C 0.0198(14) 0.0163(14) 0.0153(14) -0.0010(12) -0.0001(12) -0.0018(13)
C60 0.0217(16) 0.0144(15) 0.0127(15) -0.0019(14) 0.0010(14) -0.0011(15)
C1A 0.025(2) 0.020(2) 0.016(2) -0.003(2) 0.001(2) -0.004(2)
C1B 0.025(3) 0.020(3) 0.016(3) -0.003(3) 0.001(3) -0.004(3)
C01L 0.025(2) 0.020(2) 0.017(2) -0.003(2) 0.002(2) -0.004(2)
P3 0.0164(10) 0.0110(9) 0.0108(9) 0.0006(8) 0.0003(8) -0.0008(9)
O5 0.017(2) 0.009(2) 0.009(2) 0.001(2) 0.001(2) -0.002(2)
C1D 0.0160(12) 0.0111(11) 0.0114(11) 0.0005(10) -0.0001(10) -0.0006(10)
C1E 0.0160(12) 0.0115(11) 0.0111(11) -0.0004(10) 0.0010(10) -0.0008(11)
C1F 0.0175(12) 0.0124(11) 0.0117(11) 0.0013(10) 0.0003(10) -0.0010(10)
C1G 0.0158(13) 0.0113(13) 0.0117(13) 0.0005(12) -0.0003(12) -0.0005(12)
C1H 0.0161(12) 0.0112(12) 0.0116(12) 0.0005(10) -0.0003(10) -0.0005(11)
C1I 0.0159(14) 0.0117(13) 0.0112(13) -0.0006(12) 0.0012(12) -0.0008(13)
C1J 0.0158(12) 0.0118(11) 0.0113(12) -0.0006(10) 0.0012(10) -0.0008(10)
C1L 0.0179(12) 0.0140(11) 0.0128(11) 0.0017(10) 0.0005(10) -0.0012(10)
C1M 0.0157(14) 0.0113(13) 0.0117(13) 0.0005(12) -0.0003(12) -0.0005(12)
C1N 0.0161(13) 0.0113(12) 0.0118(12) 0.0005(11) -0.0003(11) -0.0004(11)
C1O 0.0159(14) 0.0118(14) 0.0113(14) -0.0007(13) 0.0012(13) -0.0008(13)
C1P 0.0158(13) 0.0120(12) 0.0115(12) -0.0008(11) 0.0013(11) -0.0008(11)
C1S 0.0183(14) 0.0157(14) 0.0139(13) 0.0021(12) 0.0007(12) -0.0015(12)
C1T 0.0159(14) 0.0114(13) 0.0118(13) 0.0005(12) -0.0004(12) -0.0004(12)
C1U 0.0160(14) 0.0119(14) 0.0114(14) -0.0008(12) 0.0012(12) -0.0008(13)
C1W 0.0183(15) 0.0122(14) 0.0117(14) 0.0014(13) 0.0000(13) -0.0009(13)
C1R 0.0181(14) 0.0122(13) 0.0116(13) 0.0014(12) 0.0001(12) -0.0009(12)
C1K 0.0178(13) 0.0121(12) 0.0115(12) 0.0014(11) 0.0002(11) -0.0010(11)
C1Q 0.0181(15) 0.0122(14) 0.0116(14) 0.0014(13) 0.0000(13) -0.0010(14)
C1V 0.0182(16) 0.0122(15) 0.0116(15) 0.0014(14) 0.0000(14) -0.0009(14)
C1Y 0.0183(16) 0.0123(15) 0.0116(15) 0.0014(14) 0.0000(14) -0.0009(14)
O6 0.019(3) 0.017(3) 0.014(3) 0.003(2) 0.001(2) -0.002(2)
C1X 0.0188(14) 0.0164(14) 0.0146(14) 0.0023(12) 0.0006(12) -0.0016(13)
C1Z 0.0193(19) 0.0169(19) 0.0154(19) 0.0025(18) 0.0003(18) -0.0015(18)
C62 0.020(2) 0.016(2) 0.015(2) 0.002(2) 0.000(2) -0.002(2)
C63 0.019(3) 0.018(3) 0.015(3) 0.003(3) 0.001(3) -0.002(3)

loop_
_atom_type_symbol
_atom_type_description
_atom_type_scat_dispersion_real
_atom_type_scat_dispersion_imag
_atom_type_scat_source
C C 0.0033 0.0016 'International Tables Vol C Tables 4.2.6.8 and 6.1.1.4'
H H 0.0000 0.0000 'International Tables Vol C Tables 4.2.6.8 and 6.1.1.4'
O O 0.0106 0.0060 'International Tables Vol C Tables 4.2.6.8 and 6.1.1.4'
P P 0.1023 0.0942 'International Tables Vol C Tables 4.2.6.8 and 6.1.1.4'

loop_
_geom_angle_atom_site_label_1
_geom_angle_atom_site_label_2
_geom_angle_atom_site_label_3
_geom_angle
_geom_angle_site_symmetry_1
_geom_angle_site_symmetry_3
_geom_angle_publ_flag
O1 P1 C14 110.5(5) . . ?
O1 P1 C8 111.2(5) . . ?
O1 P1 C7 114.8(5) . . ?
C8 P1 C14 107.1(5) . . ?
C8 P1 C7 105.7(5) . . ?
C7 P1 C14 107.2(5) . . ?
O3 P2 C44 116.4(5) . . ?
O3 P2 C32 110.0(5) . . ?
O3 P2 C29 111.4(4) . . ?
C44 P2 C32 106.6(5) . . ?
C29 P2 C44 105.5(5) . . ?
C29 P2 C32 106.3(5) . . ?
P2 C44 H007 109.3 . . ?
C45 C44 P2 109.7(8) . . ?
C45 C44 H007 109.3 . . ?
C38 C44 P2 106.8(7) . . ?
C38 C44 H007 109.3 . . ?
C38 C44 C45 112.2(9) . . ?
C14 C15 H008 119.6 . . ?
C14 C15 C16 120.7(10) . . ?
C16 C15 H008 119.6 . . ?
C36 C35 H009 120.1 . . ?
C34 C35 H009 120.1 . . ?
C34 C35 C36 119.8(11) . . ?
C44 C45 H00A 109.6 . . ?
C44 C45 H00B 109.6 . . ?
H00A C45 H00B 108.1 . . ?
C46 C45 C44 110.5(9) . . ?
C46 C45 H00A 109.6 . . ?
C46 C45 H00B 109.6 . . ?
C15 C14 P1 124.2(8) . . ?
C19 C14 P1 116.6(8) . . ?
C19 C14 C15 119.2(10) . . ?
C13 C8 P1 122.6(8) . . ?
C13 C8 C9 121.0(10) . . ?
C9 C8 P1 116.4(8) . . ?
C32 C37 H00D 120.3 . . ?
C32 C37 C36 119.4(10) . . ?
C36 C37 H00D 120.3 . . ?
C15 C16 H00E 120.5 . . ?
C17 C16 C15 119.0(10) . . ?
C17 C16 H00E 120.5 . . ?
P1 C7 H00F 108.5 . . ?
C6 C7 P1 108.8(7) . . ?
C6 C7 H00F 108.5 . . ?
C6 C7 C20 113.3(9) . . ?
C20 C7 P1 109.2(7) . . ?
C20 C7 H00F 108.5 . . ?
C8 C13 H00G 120.3 . . ?
C8 C13 C12 119.4(10) . . ?
C12 C13 H00G 120.3 . . ?
C39 C38 C44 119.0(9) . . ?
C39 C38 C43 119.3(10) . . ?
C43 C38 C44 121.7(9) . . ?
C37 C32 P2 123.6(8) . . ?
C37 C32 C33 120.7(11) . . ?
C33 C32 P2 115.6(8) . . ?
C35 C36 H00J 119.7 . . ?
C37 C36 C35 120.5(10) . . ?
C37 C36 H00J 119.7 . . ?
C30 C29 P2 116.5(8) . . ?
C28 C29 P2 123.5(8) . . ?
C28 C29 C30 120.0(10) . . ?
C8 C9 H00L 120.3 . . ?
C10 C9 C8 119.4(10) . . ?
C10 C9 H00L 120.3 . . ?
C14 C19 H00M 120.2 . . ?
C14 C19 C18 119.6(10) . . ?
C18 C19 H00M 120.2 . . ?
C2 C1 H00N 120.4 . . ?
C6 C1 H00N 120.4 . . ?
C6 C1 C2 119.3(9) . . ?
C32 C33 H00O 120.1 . . ?
C34 C33 C32 119.8(10) . . ?
C34 C33 H00O 120.1 . . ?
C35 C34 C33 119.7(11) . . ?
C35 C34 H00P 120.1 . . ?
C33 C34 H00P 120.1 . . ?
C29 C30 H00Q 120.0 . . ?
C29 C30 C31 119.9(10) . . ?
C31 C30 H00Q 120.0 . . ?
O4 C46 C45 123.4(11) . . ?
O4 C46 C47 120.5(10) . . ?
C45 C46 C47 116.1(10) . . ?
O2 C21 C20 121.3(10) . . ?
O2 C21 C22 121.5(10) . . ?
C20 C21 C22 117.2(9) . . ?
C29 C28 H00T 119.9 . . ?
C29 C28 C27 120.1(10) . . ?
C27 C28 H00T 119.9 . . ?
C1 C2 H00U 119.7 . . ?
C3 C2 C1 120.6(9) . . ?
C3 C2 H00U 119.7 . . ?
C27 C26 H00V 120.2 . . ?
C27 C26 C31 119.7(10) . . ?
C31 C26 H00V 120.2 . . ?
C16 C17 H00W 119.8 . . ?
C18 C17 C16 120.5(10) . . ?
C18 C17 H00W 119.8 . . ?
C1 C6 C7 118.6(9) . . ?
C5 C6 C7 121.6(9) . . ?
C5 C6 C1 119.8(9) . . ?
C28 C27 H00Y 119.8 . . ?
C26 C27 C28 120.4(10) . . ?
C26 C27 H00Y 119.8 . . ?
C38 C39 H00Z 119.8 . . ?
C38 C39 C40 120.4(10) . . ?
C40 C39 H00Z 119.8 . . ?
C13 C12 H010 120.2 . . ?
C13 C12 C11 119.6(10) . . ?
C11 C12 H010 120.2 . . ?
C9 C10 H011 119.9 . . ?
C11 C10 C9 120.2(10) . . ?
C11 C10 H011 119.9 . . ?
C6 C5 H012 119.7 . . ?
C4 C5 C6 120.5(9) . . ?
C4 C5 H012 119.7 . . ?
C19 C18 H013 119.6 . . ?
C17 C18 C19 120.9(10) . . ?
C17 C18 H013 119.6 . . ?
C7 C20 H01A 109.3 . . ?
C7 C20 H01B 109.3 . . ?
C21 C20 C7 111.4(9) . . ?
C21 C20 H01A 109.3 . . ?
C21 C20 H01B 109.3 . . ?
H01A C20 H01B 108.0 . . ?
C38 C43 H015 119.4 . . ?
C38 C43 C42 121.1(10) . . ?
C42 C43 H015 119.5 . . ?
C21 C22 C24 105.2(9) . . ?
C23 C22 C21 112.3(9) . . ?
C23 C22 C24 106.8(9) . . ?
C25 C22 C21 110.8(9) . . ?
C25 C22 C24 107.0(9) . . ?
C25 C22 C23 114.0(10) . . ?
C5 C4 H017 120.1 . . ?
C5 C4 C3 119.9(9) . . ?
C3 C4 H017 120.1 . . ?
C12 C11 H018 119.8 . . ?
C10 C11 C12 120.3(10) . . ?
C10 C11 H018 119.8 . . ?
H01M C49 H01N 109.5 . . ?
H01M C49 H01O 109.5 . . ?
H01N C49 H01O 109.5 . . ?
C47 C49 H01M 109.5 . . ?
C47 C49 H01N 109.5 . . ?
C47 C49 H01O 109.5 . . ?
C2 C3 C4 119.9(10) . . ?
C2 C3 H01C 120.1 . . ?
C4 C3 H01C 120.1 . . ?
C43 C42 H01P 120.6 . . ?
C43 C42 C41 118.7(10) . . ?
C41 C42 H01P 120.6 . . ?
C39 C40 H01Q 120.0 . . ?
C41 C40 C39 119.9(10) . . ?
C41 C40 H01Q 120.0 . . ?
C42 C41 H01R 119.7 . . ?
C40 C41 C42 120.6(10) . . ?
C40 C41 H01R 119.7 . . ?
C30 C31 C26 119.9(10) . . ?
C30 C31 H01S 120.1 . . ?
C26 C31 H01S 120.1 . . ?
H01T C50 H01U 109.5 . . ?
H01T C50 H01V 109.5 . . ?
H01U C50 H01V 109.5 . . ?
C47 C50 H01T 109.5 . . ?
C47 C50 H01U 109.5 . . ?
C47 C50 H01V 109.5 . . ?
C49 C47 C46 112.7(9) . . ?
C50 C47 C46 109.9(10) . . ?
C50 C47 C49 107.3(10) . . ?
C48 C47 C46 106.2(9) . . ?
C48 C47 C49 110.0(10) . . ?
C48 C47 C50 110.9(10) . . ?
C22 C24 H01D 109.5 . . ?
C22 C24 H01E 109.5 . . ?
C22 C24 H01F 109.5 . . ?
H01D C24 H01E 109.5 . . ?
H01D C24 H01F 109.5 . . ?
H01E C24 H01F 109.5 . . ?
C22 C23 H01G 109.5 . . ?
C22 C23 H01H 109.5 . . ?
C22 C23 H01I 109.5 . . ?
H01G C23 H01H 109.5 . . ?
H01G C23 H01I 109.5 . . ?
H01H C23 H01I 109.5 . . ?
C22 C25 H01J 109.5 . . ?
C22 C25 H01K 109.5 . . ?
C22 C25 H01L 109.5 . . ?
H01J C25 H01K 109.5 . . ?
H01J C25 H01L 109.5 . . ?
H01K C25 H01L 109.5 . . ?
C47 C48 H01W 109.5 . . ?
C47 C48 H01X 108.9 . . ?
C47 C48 H01Y 110.0 . . ?
H01W C48 H01X 109.5 . . ?
H01W C48 H01Y 109.5 . . ?
H01X C48 H01Y 109.5 . . ?
C66 C64 H64 120.0 . . ?
C66 C64 C55 120.00(6) . . ?
C55 C64 H64 120.0 . . ?
C64 C66 C71 120.0 . . ?
C64 C66 P0 117(3) . . ?
C71 C66 P0 122(3) . . ?
C66 C71 H71 120.0 . . ?
C56 C71 C66 120.00(5) . . ?
C56 C71 H71 120.0 . . ?
C71 C56 H56 120.0 . . ?
C61 C56 C71 120.00(6) . . ?
C61 C56 H56 120.0 . . ?
C56 C61 H61 120.0 . . ?
C56 C61 C55 120.0 . . ?
C55 C61 H61 120.0 . . ?
C64 C55 H55 120.0 . . ?
C61 C55 C64 120.0 . . ?
C61 C55 H55 120.0 . . ?
C66 P0 C0 107(3) . . ?
C66 P0 C65 105(3) . . ?
O0 P0 C66 111(3) . . ?
O0 P0 C0 121(3) . . ?
O0 P0 C65 107(3) . . ?
C0 P0 C65 105(2) . . ?
P0 C0 H0 109.3 . . ?
C67 C0 P0 113(3) . . ?
C67 C0 H0 109.3 . . ?
C68 C0 P0 107(3) . . ?
C68 C0 H0 109.3 . . ?
C68 C0 C67 109(4) . . ?
C69 C65 P0 124(3) . . ?
C69 C65 C70 121(3) . . ?
C70 C65 P0 114(3) . . ?
C0 C67 H67A 108.9 . . ?
C0 C67 H67B 108.9 . . ?
H67A C67 H67B 107.7 . . ?
C51 C67 C0 113(4) . . ?
C51 C67 H67A 108.9 . . ?
C51 C67 H67B 108.9 . . ?
C65 C69 H69 120.2 . . ?
C65 C69 C53 120(4) . . ?
C53 C69 H69 120.2 . . ?
C65 C70 H70 120.1 . . ?
C54 C70 C65 120(4) . . ?
C54 C70 H70 120.1 . . ?
C67 C51 C57 117(3) . . ?
O7 C51 C67 125(4) . . ?
O7 C51 C57 118(4) . . ?
C69 C53 H53 120.6 . . ?
C69 C53 C60 119(4) . . ?
C60 C53 H53 120.6 . . ?
C70 C54 H54 120.9 . . ?
C60 C54 C70 118(4) . . ?
C60 C54 H54 120.9 . . ?
C1A C57 C51 112(4) . . ?
C1B C57 C51 108(4) . . ?
C1B C57 C1A 107(4) . . ?
C01L C57 C51 109(4) . . ?
C01L C57 C1A 110(4) . . ?
C01L C57 C1B 111(4) . . ?
C52 C59 H59 120.0 . . ?
C52 C59 C1C 120.00(10) . . ?
C1C C59 H59 120.0 . . ?
C59 C52 H52 120.0 . . ?
C59 C52 C68 120.00(10) . . ?
C68 C52 H52 120.0 . . ?
C52 C68 C0 119(3) . . ?
C00{ C68 C0 121(3) . . ?
C00{ C68 C52 120.0 . . ?
C68 C00{ H00{ 120.0 . . ?
C58 C00{ C68 120.00(8) . . ?
C58 C00{ H00{ 120.0 . . ?
C00{ C58 H58 120.0 . . ?
C00{ C58 C1C 120.00(12) . . ?
C1C C58 H58 120.0 . . ?
C59 C1C H1C 120.0 . . ?
C58 C1C C59 120.0 . . ?
C58 C1C H1C 120.0 . . ?
C53 C60 H60 119.0 . . ?
C54 C60 C53 122(4) . . ?
C54 C60 H60 119.0 . . ?
C57 C1A H1AA 109.5 . . ?
C57 C1A H1AB 109.5 . . ?
C57 C1A H1AC 109.5 . . ?
H1AA C1A H1AB 109.5 . . ?
H1AA C1A H1AC 109.5 . . ?
H1AB C1A H1AC 109.5 . . ?
C57 C1B H1BA 109.1 . . ?
C57 C1B H1BB 109.0 . . ?
C57 C1B H1BC 110.4 . . ?
H1BA C1B H1BB 109.5 . . ?
H1BA C1B H1BC 109.5 . . ?
H1BB C1B H1BC 109.5 . . ?
C57 C01L H01Z 109.7 . . ?
C57 C01L H 108.4 . . ?
C57 C01L HA 110.3 . . ?
H01Z C01L H 109.5 . . ?
H01Z C01L HA 109.5 . . ?
H C01L HA 109.5 . . ?
O5 P3 C1D 110(2) . . ?
O5 P3 C1E 109(2) . . ?
O5 P3 C1F 117(3) . . ?
C1D P3 C1E 107(2) . . ?
C1F P3 C1D 108(2) . . ?
C1F P3 C1E 106(2) . . ?
C1G C1D P3 124(3) . . ?
C1H C1D P3 115(3) . . ?
C1H C1D C1G 121(3) . . ?
C1I C1E P3 124(3) . . ?
C1I C1E C1J 121(3) . . ?
C1J C1E P3 115(3) . . ?
P3 C1F H1F 106.5 . . ?
C1L C1F P3 110(3) . . ?
C1L C1F H1F 106.5 . . ?
C1K C1F P3 112(3) . . ?
C1K C1F H1F 106.5 . . ?
C1K C1F C1L 114(3) . . ?
C1D C1G H1G 119.4 . . ?
C1D C1G C1M 121(3) . . ?
C1M C1G H1G 119.4 . . ?
C1D C1H H1H 121.6 . . ?
C1D C1H C1N 117(3) . . ?
C1N C1H H1H 121.6 . . ?
C1E C1I H1I 120.9 . . ?
C1E C1I C1O 118(3) . . ?
C1O C1I H1I 120.9 . . ?
C1E C1J H1J 119.0 . . ?
C1P C1J C1E 122(3) . . ?
C1P C1J H1J 119.0 . . ?
C1F C1L H1LA 108.9 . . ?
C1F C1L H1LB 108.9 . . ?
H1LA C1L H1LB 107.8 . . ?
C1S C1L C1F 113(3) . . ?
C1S C1L H1LA 108.9 . . ?
C1S C1L H1LB 108.9 . . ?
C1G C1M H1M 122.1 . . ?
C1T C1M C1G 116(4) . . ?
C1T C1M H1M 122.1 . . ?
C1H C1N H1N 120.6 . . ?
C1T C1N C1H 119(4) . . ?
C1T C1N H1N 120.6 . . ?
C1I C1O H1O 120.6 . . ?
C1I C1O C1U 119(4) . . ?
C1U C1O H1O 120.6 . . ?
C1J C1P H1P 122.1 . . ?
C1U C1P C1J 116(4) . . ?
C1U C1P H1P 122.1 . . ?
C1L C1S C1X 114(3) . . ?
O6 C1S C1L 123(4) . . ?
O6 C1S C1X 122(4) . . ?
C1M C1T H1T 119.6 . . ?
C1N C1T C1M 121(4) . . ?
C1N C1T H1T 119.6 . . ?
C1O C1U H1U 118.4 . . ?
C1P C1U C1O 123(4) . . ?
C1P C1U H1U 118.4 . . ?
C1R C1W H1W 120.0 . . ?
C1R C1W C1Y 120.0 . . ?
C1Y C1W H1W 120.0 . . ?
C1W C1R H1R 120.0 . . ?
C1K C1R C1W 120.0 . . ?
C1K C1R H1R 120.0 . . ?
C1R C1K C1F 121(3) . . ?
C1R C1K C1Q 120.0 . . ?
C1Q C1K C1F 119(3) . . ?
C1K C1Q H1Q 120.0 . . ?
C1V C1Q C1K 120.0 . . ?
C1V C1Q H1Q 120.0 . . ?
C1Q C1V H1V 120.0 . . ?
C1Q C1V C1Y 120.0 . . ?
C1Y C1V H1V 120.0 . . ?
C1W C1Y H1Y 120.0 . . ?
C1V C1Y C1W 120.0 . . ?
C1V C1Y H1Y 120.0 . . ?
C1S C1X C1Z 107(3) . . ?
C62 C1X C1S 113(3) . . ?
C62 C1X C1Z 105(3) . . ?
C63 C1X C1S 110(3) . . ?
C63 C1X C1Z 106(4) . . ?
C63 C1X C62 116(4) . . ?
C1X C1Z H1ZA 109.5 . . ?
C1X C1Z H1ZB 109.5 . . ?
C1X C1Z H1ZC 109.5 . . ?
H1ZA C1Z H1ZB 109.5 . . ?
H1ZA C1Z H1ZC 109.5 . . ?
H1ZB C1Z H1ZC 109.5 . . ?
C1X C62 H62A 109.3 . . ?
C1X C62 H62B 110.2 . . ?
C1X C62 H62C 108.9 . . ?
H62A C62 H62B 109.5 . . ?
H62A C62 H62C 109.5 . . ?
H62B C62 H62C 109.5 . . ?
C1X C63 H63A 109.5 . . ?
C1X C63 H63B 109.5 . . ?
C1X C63 H63C 109.5 . . ?
H63A C63 H63B 109.5 . . ?
H63A C63 H63C 109.5 . . ?
H63B C63 H63C 109.5 . . ?

loop_
_geom_bond_atom_site_label_1
_geom_bond_atom_site_label_2
_geom_bond_distance
_geom_bond_site_symmetry_2
_geom_bond_publ_flag
P1 O1 1.493(8) . ?
P1 C14 1.824(11) . ?
P1 C8 1.817(10) . ?
P1 C7 1.822(11) . ?
P2 O3 1.443(8) . ?
P2 C44 1.831(11) . ?
P2 C32 1.833(12) . ?
P2 C29 1.818(10) . ?
O2 C21 1.217(14) . ?
O4 C46 1.183(15) . ?
C44 H007 0.9800 . ?
C44 C45 1.541(15) . ?
C44 C38 1.530(15) . ?
C15 H008 0.9300 . ?
C15 C14 1.392(15) . ?
C15 C16 1.402(15) . ?
C35 H009 0.9300 . ?
C35 C36 1.407(16) . ?
C35 C34 1.383(16) . ?
C45 H00A 0.9700 . ?
C45 H00B 0.9700 . ?
C45 C46 1.524(15) . ?
C14 C19 1.387(15) . ?
C8 C13 1.380(15) . ?
C8 C9 1.410(15) . ?
C37 H00D 0.9300 . ?
C37 C32 1.380(15) . ?
C37 C36 1.386(15) . ?
C16 H00E 0.9300 . ?
C16 C17 1.393(15) . ?
C7 H00F 0.9800 . ?
C7 C6 1.527(14) . ?
C7 C20 1.541(14) . ?
C13 H00G 0.9300 . ?
C13 C12 1.401(15) . ?
C38 C39 1.394(14) . ?
C38 C43 1.396(14) . ?
C32 C33 1.399(16) . ?
C36 H00J 0.9300 . ?
C29 C30 1.394(13) . ?
C29 C28 1.387(14) . ?
C9 H00L 0.9300 . ?
C9 C10 1.392(15) . ?
C19 H00M 0.9300 . ?
C19 C18 1.406(15) . ?
C1 H00N 0.9300 . ?
C1 C2 1.398(13) . ?
C1 C6 1.398(13) . ?
C33 H00O 0.9300 . ?
C33 C34 1.395(16) . ?
C34 H00P 0.9300 . ?
C30 H00Q 0.9300 . ?
C30 C31 1.398(14) . ?
C46 C47 1.561(16) . ?
C21 C20 1.522(15) . ?
C21 C22 1.540(15) . ?
C28 H00T 0.9300 . ?
C28 C27 1.391(14) . ?
C2 H00U 0.9300 . ?
C2 C3 1.382(14) . ?
C26 H00V 0.9300 . ?
C26 C27 1.389(13) . ?
C26 C31 1.399(14) . ?
C17 H00W 0.9300 . ?
C17 C18 1.358(16) . ?
C6 C5 1.392(13) . ?
C27 H00Y 0.9300 . ?
C39 H00Z 0.9300 . ?
C39 C40 1.400(14) . ?
C12 H010 0.9300 . ?
C12 C11 1.413(15) . ?
C10 H011 0.9300 . ?
C10 C11 1.382(16) . ?
C5 H012 0.9300 . ?
C5 C4 1.385(13) . ?
C18 H013 0.9300 . ?
C20 H01A 0.9700 . ?
C20 H01B 0.9700 . ?
C43 H015 0.9300 . ?
C43 C42 1.400(14) . ?
C22 C24 1.569(16) . ?
C22 C23 1.515(15) . ?
C22 C25 1.499(16) . ?
C4 H017 0.9300 . ?
C4 C3 1.395(13) . ?
C11 H018 0.9300 . ?
C49 H01M 0.9600 . ?
C49 H01N 0.9600 . ?
C49 H01O 0.9600 . ?
C49 C47 1.546(17) . ?
C3 H01C 0.9300 . ?
C42 H01P 0.9300 . ?
C42 C41 1.406(14) . ?
C40 H01Q 0.9300 . ?
C40 C41 1.386(14) . ?
C41 H01R 0.9300 . ?
C31 H01S 0.9300 . ?
C50 H01T 0.9600 . ?
C50 H01U 0.9600 . ?
C50 H01V 0.9600 . ?
C50 C47 1.528(16) . ?
C47 C48 1.500(16) . ?
C24 H01D 0.9600 . ?
C24 H01E 0.9600 . ?
C24 H01F 0.9600 . ?
C23 H01G 0.9600 . ?
C23 H01H 0.9600 . ?
C23 H01I 0.9600 . ?
C25 H01J 0.9600 . ?
C25 H01K 0.9600 . ?
C25 H01L 0.9600 . ?
C48 H01W 0.9600 . ?
C48 H01X 0.9600 . ?
C48 H01Y 0.9601 . ?
C64 H64 0.9300 . ?
C64 C66 1.3900 . ?
C64 C55 1.3900 . ?
C66 C71 1.3900 . ?
C66 P0 1.82(2) . ?
C71 H71 0.9300 . ?
C71 C56 1.3900 . ?
C56 H56 0.9300 . ?
C56 C61 1.3900 . ?
C61 H61 0.9300 . ?
C61 C55 1.3900 . ?
C55 H55 0.9300 . ?
P0 O0 1.46(3) . ?
P0 C0 1.83(3) . ?
P0 C65 1.84(3) . ?
C0 H0 0.9800 . ?
C0 C67 1.54(3) . ?
C0 C68 1.53(3) . ?
C65 C69 1.38(3) . ?
C65 C70 1.40(3) . ?
C67 H67A 0.9700 . ?
C67 H67B 0.9700 . ?
C67 C51 1.52(3) . ?
C69 H69 0.9300 . ?
C69 C53 1.39(3) . ?
C70 H70 0.9300 . ?
C70 C54 1.40(3) . ?
C51 O7 1.18(3) . ?
C51 C57 1.57(3) . ?
C53 H53 0.9300 . ?
C53 C60 1.41(3) . ?
C54 H54 0.9300 . ?
C54 C60 1.38(3) . ?
C57 C1A 1.55(3) . ?
C57 C1B 1.53(3) . ?
C57 C01L 1.49(3) . ?
C59 H59 0.9300 . ?
C59 C52 1.3900 . ?
C59 C1C 1.3900(14) . ?
C52 H52 0.9300 . ?
C52 C68 1.3900 . ?
C68 C00{ 1.3900 . ?
C00{ H00{ 0.9300 . ?
C00{ C58 1.3900 . ?
C58 H58 0.9300 . ?
C58 C1C 1.3900 . ?
C1C H1C 0.9300 . ?
C60 H60 0.9300 . ?
C1A H1AA 0.9600 . ?
C1A H1AB 0.9600 . ?
C1A H1AC 0.9600 . ?
C1B H1BA 0.9598 . ?
C1B H1BB 0.9602 . ?
C1B H1BC 0.9602 . ?
C01L H01Z 0.9601 . ?
C01L H 0.9601 . ?
C01L HA 0.9601 . ?
P3 O5 1.52(3) . ?
P3 C1D 1.82(3) . ?
P3 C1E 1.83(3) . ?
P3 C1F 1.81(3) . ?
C1D C1G 1.39(3) . ?
C1D C1H 1.39(3) . ?
C1E C1I 1.38(3) . ?
C1E C1J 1.41(3) . ?
C1F H1F 0.9800 . ?
C1F C1L 1.53(3) . ?
C1F C1K 1.53(3) . ?
C1G H1G 0.9300 . ?
C1G C1M 1.41(3) . ?
C1H H1H 0.9300 . ?
C1H C1N 1.42(3) . ?
C1I H1I 0.9300 . ?
C1I C1O 1.41(3) . ?
C1J H1J 0.9300 . ?
C1J C1P 1.39(3) . ?
C1L H1LA 0.9700 . ?
C1L H1LB 0.9700 . ?
C1L C1S 1.52(3) . ?
C1M H1M 0.9300 . ?
C1M C1T 1.40(3) . ?
C1N H1N 0.9300 . ?
C1N C1T 1.36(3) . ?
C1O H1O 0.9300 . ?
C1O C1U 1.42(3) . ?
C1P H1P 0.9300 . ?
C1P C1U 1.38(3) . ?
C1S O6 1.22(3) . ?
C1S C1X 1.55(3) . ?
C1T H1T 0.9300 . ?
C1U H1U 0.9300 . ?
C1W H1W 0.9300 . ?
C1W C1R 1.3900 . ?
C1W C1Y 1.3900 . ?
C1R H1R 0.9300 . ?
C1R C1K 1.3900 . ?
C1K C1Q 1.3900 . ?
C1Q H1Q 0.9300 . ?
C1Q C1V 1.3900 . ?
C1V H1V 0.9300 . ?
C1V C1Y 1.3900 . ?
C1Y H1Y 0.9300 . ?
C1X C1Z 1.57(3) . ?
C1X C62 1.52(3) . ?
C1X C63 1.50(3) . ?
C1Z H1ZA 0.9600 . ?
C1Z H1ZB 0.9600 . ?
C1Z H1ZC 0.9600 . ?
C62 H62A 0.9600 . ?
C62 H62B 0.9601 . ?
C62 H62C 0.9600 . ?
C63 H63A 0.9600 . ?
C63 H63B 0.9600 . ?
C63 H63C 0.9600 . ?

loop_
_geom_torsion_atom_site_label_1
_geom_torsion_atom_site_label_2
_geom_torsion_atom_site_label_3
_geom_torsion_atom_site_label_4
_geom_torsion
_geom_torsion_site_symmetry_1
_geom_torsion_site_symmetry_2
_geom_torsion_site_symmetry_3
_geom_torsion_site_symmetry_4
_geom_torsion_publ_flag
P1 C14 C19 C18 -177.4(8) . . . . ?
P1 C8 C13 C12 175.5(8) . . . . ?
P1 C8 C9 C10 -175.8(8) . . . . ?
P1 C7 C6 C1 -102.9(10) . . . . ?
P1 C7 C6 C5 74.3(11) . . . . ?
P1 C7 C20 C21 173.9(8) . . . . ?
P2 C44 C45 C46 168.9(8) . . . . ?
P2 C44 C38 C39 -104.1(10) . . . . ?
P2 C44 C38 C43 73.7(11) . . . . ?
P2 C32 C33 C34 -176.1(8) . . . . ?
P2 C29 C30 C31 -177.3(9) . . . . ?
P2 C29 C28 C27 176.7(8) . . . . ?
O3 P2 C44 C45 58.6(9) . . . . ?
O3 P2 C44 C38 -63.2(8) . . . . ?
O3 P2 C32 C37 -152.0(9) . . . . ?
O3 P2 C32 C33 25.9(10) . . . . ?
O3 P2 C29 C30 17.4(10) . . . . ?
O3 P2 C29 C28 -162.4(9) . . . . ?
O1 P1 C14 C15 -150.9(9) . . . . ?
O1 P1 C14 C19 27.7(9) . . . . ?
O1 P1 C8 C13 -161.1(9) . . . . ?
O1 P1 C8 C9 16.8(10) . . . . ?
O1 P1 C7 C6 -65.2(8) . . . . ?
O1 P1 C7 C20 58.8(8) . . . . ?
O2 C21 C20 C7 -24.3(15) . . . . ?
O2 C21 C22 C24 105.1(12) . . . . ?
O2 C21 C22 C23 -139.0(11) . . . . ?
O2 C21 C22 C25 -10.2(16) . . . . ?
O4 C46 C47 C49 -144.0(12) . . . . ?
O4 C46 C47 C50 -24.4(15) . . . . ?
O4 C46 C47 C48 95.6(13) . . . . ?
C44 P2 C32 C37 -25.0(11) . . . . ?
C44 P2 C32 C33 153.0(8) . . . . ?
C44 P2 C29 C30 -109.9(9) . . . . ?
C44 P2 C29 C28 70.3(11) . . . . ?
C44 C45 C46 O4 -20.6(16) . . . . ?
C44 C45 C46 C47 161.4(9) . . . . ?
C44 C38 C39 C40 177.5(10) . . . . ?
C44 C38 C43 C42 -177.5(10) . . . . ?
C15 C14 C19 C18 1.3(15) . . . . ?
C15 C16 C17 C18 1.4(16) . . . . ?
C45 C44 C38 C39 135.7(11) . . . . ?
C45 C44 C38 C43 -46.6(14) . . . . ?
C45 C46 C47 C49 34.1(14) . . . . ?
C45 C46 C47 C50 153.7(10) . . . . ?
C45 C46 C47 C48 -86.3(12) . . . . ?
C14 P1 C8 C13 -40.4(10) . . . . ?
C14 P1 C8 C9 137.6(8) . . . . ?
C14 P1 C7 C6 171.7(7) . . . . ?
C14 P1 C7 C20 -64.3(8) . . . . ?
C14 C15 C16 C17 0.9(16) . . . . ?
C14 C19 C18 C17 1.0(16) . . . . ?
C8 P1 C14 C15 87.8(10) . . . . ?
C8 P1 C14 C19 -93.5(9) . . . . ?
C8 P1 C7 C6 57.6(8) . . . . ?
C8 P1 C7 C20 -178.3(7) . . . . ?
C8 C13 C12 C11 1.0(16) . . . . ?
C8 C9 C10 C11 -0.6(16) . . . . ?
C37 C32 C33 C34 1.9(16) . . . . ?
C16 C15 C14 P1 176.4(8) . . . . ?
C16 C15 C14 C19 -2.2(16) . . . . ?
C16 C17 C18 C19 -2.3(16) . . . . ?
C7 P1 C14 C15 -25.2(10) . . . . ?
C7 P1 C14 C19 153.4(8) . . . . ?
C7 P1 C8 C13 73.7(10) . . . . ?
C7 P1 C8 C9 -108.3(9) . . . . ?
C7 C6 C5 C4 -178.3(10) . . . . ?
C13 C8 C9 C10 2.2(16) . . . . ?
C13 C12 C11 C10 0.6(16) . . . . ?
C38 C44 C45 C46 -72.6(12) . . . . ?
C38 C39 C40 C41 0.3(16) . . . . ?
C38 C43 C42 C41 -0.2(16) . . . . ?
C32 P2 C44 C45 -64.5(9) . . . . ?
C32 P2 C44 C38 173.7(7) . . . . ?
C32 P2 C29 C30 137.2(9) . . . . ?
C32 P2 C29 C28 -42.6(11) . . . . ?
C32 C37 C36 C35 1.4(16) . . . . ?
C32 C33 C34 C35 -1.0(16) . . . . ?
C36 C35 C34 C33 0.3(16) . . . . ?
C36 C37 C32 P2 175.8(8) . . . . ?
C36 C37 C32 C33 -2.1(16) . . . . ?
C29 P2 C44 C45 -177.2(7) . . . . ?
C29 P2 C44 C38 60.9(8) . . . . ?
C29 P2 C32 C37 87.2(10) . . . . ?
C29 P2 C32 C33 -94.8(9) . . . . ?
C29 C30 C31 C26 -1.4(17) . . . . ?
C29 C28 C27 C26 2.5(16) . . . . ?
C9 C8 C13 C12 -2.4(16) . . . . ?
C9 C10 C11 C12 -0.8(17) . . . . ?
C1 C2 C3 C4 0.5(16) . . . . ?
C1 C6 C5 C4 -1.1(16) . . . . ?
C34 C35 C36 C37 -0.5(17) . . . . ?
C30 C29 C28 C27 -3.0(17) . . . . ?
C28 C29 C30 C31 2.5(17) . . . . ?
C2 C1 C6 C7 177.8(10) . . . . ?
C2 C1 C6 C5 0.5(16) . . . . ?
C6 C7 C20 C21 -64.7(12) . . . . ?
C6 C1 C2 C3 -0.2(16) . . . . ?
C6 C5 C4 C3 1.4(16) . . . . ?
C27 C26 C31 C30 0.9(17) . . . . ?
C39 C38 C43 C42 0.3(16) . . . . ?
C39 C40 C41 C42 -0.2(16) . . . . ?
C5 C4 C3 C2 -1.1(16) . . . . ?
C20 C7 C6 C1 135.5(10) . . . . ?
C20 C7 C6 C5 -47.3(14) . . . . ?
C20 C21 C22 C24 -75.6(12) . . . . ?
C20 C21 C22 C23 40.3(14) . . . . ?
C20 C21 C22 C25 169.1(10) . . . . ?
C43 C38 C39 C40 -0.3(16) . . . . ?
C43 C42 C41 C40 0.2(16) . . . . ?
C22 C21 C20 C7 156.4(9) . . . . ?
C31 C26 C27 C28 -1.4(17) . . . . ?
C64 C66 C71 C56 0.0 . . . . ?
C64 C66 P0 O0 18(5) . . . . ?
C64 C66 P0 C0 -115(4) . . . . ?
C64 C66 P0 C65 134(4) . . . . ?
C66 C64 C55 C61 0.0 . . . . ?
C66 C71 C56 C61 0.0 . . . . ?
C66 P0 C0 C67 179(5) . . . . ?
C66 P0 C0 C68 59(4) . . . . ?
C66 P0 C65 C69 88(9) . . . . ?
C66 P0 C65 C70 -99(8) . . . . ?
C71 C66 P0 O0 -155(5) . . . . ?
C71 C66 P0 C0 72(5) . . . . ?
C71 C66 P0 C65 -39(5) . . . . ?
C71 C56 C61 C55 0.0 . . . . ?
C56 C61 C55 C64 0.0 . . . . ?
C55 C64 C66 C71 0.0 . . . . ?
C55 C64 C66 P0 -173(5) . . . . ?
P0 C66 C71 C56 173(5) . . . . ?
P0 C0 C67 C51 163(6) . . . . ?
P0 C0 C68 C52 72(5) . . . . ?
P0 C0 C68 C00{ -105(5) . . . . ?
P0 C65 C69 C53 172(9) . . . . ?
P0 C65 C70 C54 -174(10) . . . . ?
O0 P0 C0 C67 51(6) . . . . ?
O0 P0 C0 C68 -69(4) . . . . ?
O0 P0 C65 C69 -154(9) . . . . ?
O0 P0 C65 C70 18(9) . . . . ?
C0 P0 C65 C69 -24(9) . . . . ?
C0 P0 C65 C70 148(8) . . . . ?
C0 C67 C51 O7 -23(15) . . . . ?
C0 C67 C51 C57 152(6) . . . . ?
C0 C68 C00{ C58 177(5) . . . . ?
C65 P0 C0 C67 -70(5) . . . . ?
C65 P0 C0 C68 170(4) . . . . ?
C65 C69 C53 C60 -3(18) . . . . ?
C65 C70 C54 C60 5(19) . . . . ?
C67 C0 C68 C52 -50(6) . . . . ?
C67 C0 C68 C00{ 133(5) . . . . ?
C67 C51 C57 C1A 43(9) . . . . ?
C67 C51 C57 C1B 161(8) . . . . ?
C67 C51 C57 C01L -79(9) . . . . ?
C69 C65 C70 C54 -2(18) . . . . ?
C69 C53 C60 C54 6(19) . . . . ?
C70 C65 C69 C53 1(17) . . . . ?
C70 C54 C60 C53 -8(20) . . . . ?
O7 C51 C57 C1A -142(10) . . . . ?
O7 C51 C57 C1B -24(11) . . . . ?
O7 C51 C57 C01L 97(11) . . . . ?
C59 C52 C68 C0 -177(5) . . . . ?
C59 C52 C68 C00{ 0.0 . . . . ?
C52 C59 C1C C58 0.0 . . . . ?
C52 C68 C00{ C58 0.0 . . . . ?
C68 C0 C67 C51 -79(8) . . . . ?
C68 C00{ C58 C1C 0.0 . . . . ?
C00{ C58 C1C C59 0.0 . . . . ?
C1C C59 C52 C68 0.0 . . . . ?
P3 C1D C1G C1M 175(6) . . . . ?
P3 C1D C1H C1N 174(6) . . . . ?
P3 C1E C1I C1O 180(6) . . . . ?
P3 C1E C1J C1P -176(7) . . . . ?
P3 C1F C1L C1S 164(5) . . . . ?
P3 C1F C1K C1R 74(4) . . . . ?
P3 C1F C1K C1Q -100(4) . . . . ?
O5 P3 C1D C1G -158(7) . . . . ?
O5 P3 C1D C1H 23(7) . . . . ?
O5 P3 C1E C1I -160(7) . . . . ?
O5 P3 C1E C1J 20(7) . . . . ?
O5 P3 C1F C1L 64(5) . . . . ?
O5 P3 C1F C1K -64(4) . . . . ?
C1D P3 C1E C1I -42(7) . . . . ?
C1D P3 C1E C1J 138(6) . . . . ?
C1D P3 C1F C1L -60(5) . . . . ?
C1D P3 C1F C1K 171(3) . . . . ?
C1D C1G C1M C1T 0(13) . . . . ?
C1D C1H C1N C1T 23(12) . . . . ?
C1E P3 C1D C1G 84(7) . . . . ?
C1E P3 C1D C1H -95(7) . . . . ?
C1E P3 C1F C1L -174(4) . . . . ?
C1E P3 C1F C1K 57(4) . . . . ?
C1E C1I C1O C1U -7(13) . . . . ?
C1E C1J C1P C1U 0(14) . . . . ?
C1F P3 C1D C1G -29(7) . . . . ?
C1F P3 C1D C1H 151(6) . . . . ?
C1F P3 C1E C1I 74(7) . . . . ?
C1F P3 C1E C1J -107(6) . . . . ?
C1F C1L C1S O6 -20(11) . . . . ?
C1F C1L C1S C1X 153(5) . . . . ?
C1F C1K C1Q C1V 174(4) . . . . ?
C1G C1D C1H C1N -5(12) . . . . ?
C1G C1M C1T C1N 18(12) . . . . ?
C1H C1D C1G C1M -5(13) . . . . ?
C1H C1N C1T C1M -30(13) . . . . ?
C1I C1E C1J C1P 4(13) . . . . ?
C1I C1O C1U C1P 11(14) . . . . ?
C1J C1E C1I C1O 0(13) . . . . ?
C1J C1P C1U C1O -7(14) . . . . ?
C1L C1F C1K C1R -52(5) . . . . ?
C1L C1F C1K C1Q 134(4) . . . . ?
C1L C1S C1X C1Z -69(7) . . . . ?
C1L C1S C1X C62 46(7) . . . . ?
C1L C1S C1X C63 176(6) . . . . ?
C1W C1R C1K C1F -174(4) . . . . ?
C1W C1R C1K C1Q 0.0 . . . . ?
C1R C1W C1Y C1V 0.0 . . . . ?
C1R C1K C1Q C1V 0.0 . . . . ?
C1K C1F C1L C1S -69(7) . . . . ?
C1K C1Q C1V C1Y 0.0 . . . . ?
C1Q C1V C1Y C1W 0.0 . . . . ?
C1Y C1W C1R C1K 0.0 . . . . ?
O6 C1S C1X C1Z 104(8) . . . . ?
O6 C1S C1X C62 -142(8) . . . . ?
O6 C1S C1X C63 -11(9) . . . . ?
